data_4130535
loop_
_publ_author_name
'Pinalli, Roberta'
'Brancatelli, Giovanna'
'Pedrini, Alessandro'
'Menozzi, Daniela'
'Hern\'andez, Daniel'
'Ballester, Pablo'
'Geremia, Silvano'
'Dalcanale, Enrico'

_publ_section_title
;
 The Origin of Selectivity in the Complexation of N-Methyl Amino Acids by
 Tetraphosphonate Cavitands.
;
_journal_issue 27
_journal_name_full 'Journal of the American Chemical Society'
_journal_page_first 8569
_journal_page_last 8580
_journal_paper_doi 10.1021/jacs.6b04372
_journal_volume 138
_journal_year 2016
_chemical_absolute_configuration rmad
_chemical_formula_moiety '4(C36 H36 O12 P4), 4(C3 H7 N O3), 7.8(C2 H3 F3 O)'
_chemical_formula_sum 'C170.8 H192.9 F22.55 N3.8 O70.5 P16'
_chemical_formula_weight 4350.95
_space_group_IT_number 4
_space_group_name_Hall 'P 2yb'
_space_group_name_H-M_alt 'P 1 21 1'
_symmetry_cell_setting monoclinic
_symmetry_Int_Tables_number 4
_symmetry_space_group_name_Hall 'P 2yb'
_symmetry_space_group_name_H-M 'P 1 21 1'
_atom_sites_solution_hydrogens geom
_audit_creation_date 2015-07-28T10:02:33-00:00
_audit_creation_method 'WinGX routine CIF_UPDATE'
_cell_angle_alpha 90
_cell_angle_beta 106.28(2)
_cell_angle_gamma 90
_cell_formula_units_Z 2
_cell_length_a 22.280(10)
_cell_length_b 18.090(10)
_cell_length_c 24.960(10)
_cell_measurement_reflns_used 30033
_cell_measurement_temperature 100(2)
_cell_measurement_theta_max 25
_cell_measurement_theta_min 1.539
_cell_measurement_wavelength 0.7
_cell_volume 9657(8)
_computing_data_collection 'Elettra XRD1 Data Collection SW'
_computing_molecular_graphics Pymol
_computing_publication_material 'SHELXL-2013 (Sheldrick, 2013)'
_computing_structure_refinement 'SHELXL-2013 (Sheldrick, 2013)'
_computing_structure_solution 'SIR2011, updated version of SIR2008 (Burla et al., 2007)'
_diffrn_ambient_temperature 100(2)
_diffrn_measured_fraction_theta_full 0.978
_diffrn_measured_fraction_theta_max 0.978
_diffrn_measurement_device_type 'Dectris Pilatus 2M'
_diffrn_measurement_method 'CCD rotation images, thick slices'
_diffrn_radiation_monochromator Si111
_diffrn_radiation_source 'Elettra Synchrotron, Trieste (Italy)'
_diffrn_radiation_wavelength 0.7
_diffrn_reflns_av_unetI/netI 0.5976
_diffrn_reflns_Laue_measured_fraction_full 0.978
_diffrn_reflns_Laue_measured_fraction_max 0.978
_diffrn_reflns_number 30033
_diffrn_reflns_point_group_measured_fraction_full 0.844
_diffrn_reflns_point_group_measured_fraction_max 0.844
_diffrn_reflns_theta_full 25
_diffrn_reflns_theta_max 25
_diffrn_reflns_theta_min 1.539
_exptl_absorpt_coefficient_mu 0.239
_exptl_absorpt_correction_type none
_exptl_crystal_colour colorless
_exptl_crystal_density_diffrn 1.496
_exptl_crystal_description rod-like
_exptl_crystal_F_000 4502
_exptl_crystal_size_max 0.14
_exptl_crystal_size_mid 0.11
_exptl_crystal_size_min 0.08
_refine_diff_density_max 1.164
_refine_diff_density_min -0.713
_refine_diff_density_rms 0.142
_refine_ls_abs_structure_details
;
 Classical Flack method preferred over Parsons because s.u. lower.
;
_refine_ls_abs_structure_Flack 0.03(19)
_refine_ls_extinction_coef 0.0010(2)
_refine_ls_extinction_expression Fc^*^=kFc[1+0.001xFc^2^\l^3^/sin(2\q)]^-1/4^
_refine_ls_extinction_method 'SHELXL-2014/7 (Sheldrick 2014'
_refine_ls_goodness_of_fit_ref 0.989
_refine_ls_hydrogen_treatment constr
_refine_ls_matrix_type full
_refine_ls_number_parameters 2561
_refine_ls_number_reflns 30033
_refine_ls_number_restraints 295
_refine_ls_restrained_S_all 0.997
_refine_ls_R_factor_all 0.2891
_refine_ls_R_factor_gt 0.1397
_refine_ls_shift/su_max 0.024
_refine_ls_shift/su_mean 0.005
_refine_ls_structure_factor_coef Fsqd
_refine_ls_weighting_details 'w=1/[\s^2^(Fo^2^)+(0.0608P)^2^] where P=(Fo^2^+2Fc^2^)/3'
_refine_ls_weighting_scheme calc
_refine_ls_wR_factor_gt 0.306
_refine_ls_wR_factor_ref 0.3501
_reflns_Friedel_coverage 0.668
_reflns_Friedel_fraction_full 0.7
_reflns_Friedel_fraction_max 0.7
_reflns_number_gt 13157
_reflns_number_total 30033
_reflns_threshold_expression 'I > 2\s(I)'
_cod_data_source_file ja6b04372_si_012.cif
_cod_data_source_block SER
_cod_original_sg_symbol_H-M 'P 21'
_cod_original_formula_sum 'C170.80 H192.90 F22.55 N3.80 O70.50 P16'
_cod_database_code 4130535
_shelx_estimated_absorpt_t_min 0.967
_shelx_estimated_absorpt_t_max 0.981

loop_
_symmetry_equiv_pos_as_xyz
'x, y, z'
'-x, y+1/2, -z'

loop_
_atom_site_label
_atom_site_type_symbol
_atom_site_fract_x
_atom_site_fract_y
_atom_site_fract_z
_atom_site_U_iso_or_equiv
_atom_site_adp_type
_atom_site_occupancy
_atom_site_site_symmetry_order
_atom_site_calc_flag
_atom_site_refinement_flags_posn
_atom_site_refinement_flags_adp
_atom_site_refinement_flags_occupancy
_atom_site_disorder_assembly
_atom_site_disorder_group
C1A C 0.3859(7) 1.2351(9) 0.2019(9) 0.035(5) Uani 1 1 d . . . . .
C1B C 0.3510(6) 1.2998(8) 0.1796(7) 0.022(3) Uani 1 1 d . U . . .
C1C C 0.2933(6) 1.3008(8) 0.1402(8) 0.024(4) Uani 1 1 d . . . . .
C1D C 0.2696(6) 1.2315(8) 0.1208(7) 0.024(3) Uani 1 1 d . . . . .
H1D H 0.2297 1.2289 0.0942 0.029 Uiso 1 1 calc R U . . .
C1E C 0.3026(5) 1.1641(7) 0.1389(7) 0.020(3) Uani 1 1 d . . . . .
C1F C 0.3593(6) 1.1709(8) 0.1774(8) 0.024(4) Uani 1 1 d . . . . .
C1G C 0.4471(7) 1.2407(10) 0.2447(9) 0.041(5) Uani 1 1 d . . . . .
H1G1 H 0.4557 1.2925 0.2555 0.061 Uiso 1 1 calc R U . . .
H1G2 H 0.446 1.2115 0.2775 0.061 Uiso 1 1 calc R U . . .
H1G3 H 0.4801 1.2217 0.2294 0.061 Uiso 1 1 calc R U . . .
C1H C 0.2599(6) 1.3689(8) 0.1167(8) 0.027(4) Uani 1 1 d . . . . .
H1H1 H 0.268 1.4078 0.1457 0.032 Uiso 1 1 calc R U . . .
H1H2 H 0.2143 1.3593 0.1045 0.032 Uiso 1 1 calc R U . . .
C1I C 0.4508(7) 1.4833(10) 0.2215(10) 0.048(6) Uani 1 1 d . . . . .
H1I1 H 0.4186 1.5083 0.2348 0.072 Uiso 1 1 calc R U . . .
H1I2 H 0.4807 1.4589 0.253 0.072 Uiso 1 1 calc R U . . .
H1I3 H 0.4728 1.5197 0.2049 0.072 Uiso 1 1 calc R U . . .
C2A C 0.3690(6) 1.0076(7) 0.0237(7) 0.023(3) Uani 1 1 d . . . . .
C2B C 0.3484(5) 1.0301(7) 0.0669(7) 0.020(3) Uani 1 1 d . . . . .
C2C C 0.2950(5) 1.0731(7) 0.0636(7) 0.017(3) Uani 1 1 d . . . . .
C2D C 0.2603(5) 1.0887(8) 0.0099(7) 0.022(3) Uani 1 1 d . . . . .
H2D H 0.2222 1.1148 0.0054 0.026 Uiso 1 1 calc R U . . .
C2E C 0.2765(6) 1.0690(8) -0.0396(7) 0.023(3) Uani 1 1 d . . . . .
C2F C 0.3327(5) 1.0288(9) -0.0293(8) 0.031(4) Uani 1 1 d . . . . .
C2G C 0.4271(6) 0.9629(9) 0.0299(9) 0.042(5) Uani 1 1 d . . . . .
H2G1 H 0.4326 0.9532 -0.0071 0.063 Uiso 1 1 calc R U . . .
H2G2 H 0.4633 0.9904 0.0525 0.063 Uiso 1 1 calc R U . . .
H2G3 H 0.4235 0.9159 0.0482 0.063 Uiso 1 1 calc R U . . .
C2H C 0.2740(6) 1.0930(7) 0.1141(7) 0.020(3) Uani 1 1 d . . . . .
H2H1 H 0.2278 1.0974 0.1033 0.024 Uiso 1 1 calc R U . . .
H2H2 H 0.2862 1.0531 0.1423 0.024 Uiso 1 1 calc R U . . .
C2I C 0.4710(6) 0.9982(9) 0.2145(7) 0.029(4) Uani 1 1 d . . . . .
H2I1 H 0.4415 0.9686 0.2281 0.043 Uiso 1 1 calc R U . . .
H2I2 H 0.4959 0.9655 0.1977 0.043 Uiso 1 1 calc R U . . .
H2I3 H 0.4989 1.0253 0.2456 0.043 Uiso 1 1 calc R U . . .
C3A C 0.3372(8) 1.2342(11) -0.1432(10) 0.047(5) Uani 1 1 d . U . . .
C3B C 0.3131(5) 1.1677(10) -0.1347(7) 0.030(4) Uani 1 1 d . . . . .
C3C C 0.2632(6) 1.1647(10) -0.1099(8) 0.035(4) Uani 1 1 d . . . . .
C3D C 0.2393(6) 1.2291(10) -0.0978(9) 0.044(5) Uani 1 1 d . . . . .
H3D H 0.205 1.2276 -0.0823 0.053 Uiso 1 1 calc R U . . .
C3E C 0.2632(6) 1.2988(9) -0.1074(8) 0.030(4) Uani 1 1 d . . . . .
C3F C 0.3112(6) 1.2966(10) -0.1306(8) 0.037(4) Uani 1 1 d . . . . .
C3G C 0.3891(7) 1.2340(12) -0.1749(9) 0.046(5) Uani 1 1 d . U . . .
H3G1 H 0.4014 1.1829 -0.1797 0.07 Uiso 1 1 calc R U . . .
H3G2 H 0.3726 1.2571 -0.2116 0.07 Uiso 1 1 calc R U . . .
H3G3 H 0.4256 1.2617 -0.1531 0.07 Uiso 1 1 calc R U . . .
C3H C 0.2403(6) 1.0906(8) -0.0956(7) 0.024(3) Uani 1 1 d . . . . .
H3H1 H 0.1955 1.094 -0.0974 0.028 Uiso 1 1 calc R U . . .
H3H2 H 0.2451 1.053 -0.1229 0.028 Uiso 1 1 calc R U . . .
C3I C 0.4118(8) 0.9955(11) -0.1492(9) 0.047(5) Uani 1 1 d . U . . .
H3I1 H 0.3758 0.9683 -0.1722 0.071 Uiso 1 1 calc R U . . .
H3I2 H 0.4315 1.0235 -0.1733 0.071 Uiso 1 1 calc R U . . .
H3I3 H 0.4421 0.9606 -0.1265 0.071 Uiso 1 1 calc R U . . .
C4A C 0.3561(6) 1.4608(8) 0.0301(8) 0.029(3) Uani 1 1 d . U . . .
C4B C 0.3244(6) 1.4349(8) -0.0227(8) 0.027(3) Uiso 1 1 d . . . . .
C4C C 0.2706(6) 1.3942(9) -0.0313(9) 0.039(5) Uani 1 1 d . . . . .
C4D C 0.2507(6) 1.3721(8) 0.0149(8) 0.031(4) Uani 1 1 d . . . . .
H4D H 0.2154 1.3405 0.0092 0.037 Uiso 1 1 calc R U . . .
C4E C 0.2809(6) 1.3950(8) 0.0679(7) 0.024(3) Uani 1 1 d . U . . .
C4F C 0.3364(6) 1.4391(8) 0.0754(9) 0.033(4) Uani 1 1 d . . . . .
C4G C 0.4123(7) 1.5107(10) 0.0379(9) 0.042(5) Uani 1 1 d . . . . .
H4G1 H 0.4197 1.5204 0.0017 0.064 Uiso 1 1 calc R U . . .
H4G2 H 0.4046 1.5575 0.0546 0.064 Uiso 1 1 calc R U . . .
H4G3 H 0.4492 1.4867 0.0626 0.064 Uiso 1 1 calc R U . . .
C4H C 0.2366(6) 1.3688(11) -0.0904(9) 0.045(5) Uani 1 1 d . . . . .
H4H1 H 0.1919 1.3606 -0.0929 0.054 Uiso 1 1 calc R U . . .
H4H2 H 0.2388 1.4085 -0.117 0.054 Uiso 1 1 calc R U . . .
C4I C 0.4066(9) 1.4802(12) -0.1397(11) 0.068(8) Uani 1 1 d . . . . .
H4I1 H 0.3701 1.5058 -0.1637 0.102 Uiso 1 1 calc R U . . .
H4I2 H 0.4343 1.5163 -0.1156 0.102 Uiso 1 1 calc R U . . .
H4I3 H 0.4292 1.455 -0.163 0.102 Uiso 1 1 calc R U . . .
O1 O 0.4552(4) 1.3720(6) 0.1449(6) 0.034(3) Uani 1 1 d . . . . .
O2 O 0.4645(4) 1.1120(6) 0.1374(5) 0.027(3) Uani 1 1 d . . . . .
O3 O 0.4335(4) 1.1001(7) -0.0693(6) 0.039(3) Uani 1 1 d . . . . .
O4 O 0.4302(4) 1.3705(8) -0.0592(7) 0.050(4) Uani 1 1 d . . . . .
O1A O 0.3650(4) 1.4666(5) 0.1278(5) 0.022(2) Uani 1 1 d . U . . .
O1B O 0.3773(4) 1.3666(5) 0.2038(5) 0.030(3) Uani 1 1 d . . . . .
O2A O 0.3829(4) 1.0075(5) 0.1221(5) 0.021(2) Uani 1 1 d . . . . .
O2B O 0.3898(4) 1.1034(5) 0.1972(5) 0.023(2) Uani 1 1 d . . . . .
O3A O 0.3353(4) 1.1013(7) -0.1505(6) 0.037(3) Uani 1 1 d . . . . .
O3B O 0.3499(4) 1.0045(6) -0.0765(5) 0.032(3) Uani 1 1 d . . . . .
O4A O 0.3414(4) 1.4625(6) -0.0687(6) 0.037(3) Uani 1 1 d . U . . .
O4B O 0.3329(4) 1.3686(7) -0.1441(6) 0.047(4) Uani 1 1 d . . . . .
P1 P 0.41542(15) 1.4169(2) 0.1711(2) 0.0277(10) Uani 1 1 d . . . . .
P2 P 0.42985(15) 1.0606(2) 0.1645(2) 0.0222(9) Uani 1 1 d . . . . .
P3 P 0.38745(16) 1.0554(3) -0.1062(2) 0.0329(11) Uani 1 1 d . . . . .
P4 P 0.38191(18) 1.4152(3) -0.0985(3) 0.0464(15) Uani 1 1 d . . . . .
O1W O 0.4275(6) 1.2450(7) 0.0799(7) 0.057(5) Uani 1 1 d . . . . .
N1AA N 0.4703(4) 1.2372(7) -0.0140(5) 0.022(3) Uani 1 1 d . U . . .
H1A1 H 0.4631 1.2804 -0.0334 0.032 Uiso 1 1 calc R U . . .
H1A2 H 0.4563 1.1988 -0.0378 0.032 Uiso 1 1 calc R U . . .
H1A3 H 0.4498 1.2376 0.0128 0.032 Uiso 1 1 calc R U . . .
C1AA C 0.5735(7) 1.2396(11) -0.0306(9) 0.041(4) Uani 1 1 d . U . . .
C2AA C 0.5362(6) 1.2289(10) 0.0117(8) 0.034(3) Uani 1 1 d . U . . .
H2AA H 0.5488 1.2698 0.0396 0.041 Uiso 1 1 calc R U . . .
C3AA C 0.5496(6) 1.1567(9) 0.0445(7) 0.031(3) Uani 1 1 d . U . . .
H3A1 H 0.5275 1.1568 0.0738 0.037 Uiso 1 1 calc R U . . .
H3A2 H 0.5335 1.1147 0.019 0.037 Uiso 1 1 calc R U . . .
O1AA O 0.6300(5) 1.2207(10) -0.0145(8) 0.073(6) Uani 1 1 d . . . . .
O2AA O 0.5419(7) 1.2636(10) -0.0761(8) 0.075(6) Uani 1 1 d . . . . .
O3AA O 0.6152(5) 1.1470(8) 0.0699(7) 0.051(4) Uani 1 1 d . . . . .
H3AA H 0.6319 1.1884 0.0794 0.076 Uiso 1 1 calc R U . . .
C1BA C 1.0640(10) 1.2646(14) -0.0456(13) 0.067(9) Uani 1 1 d . . . . .
C2BA C 1.0353(5) 1.2481(9) 0.0002(9) 0.045(6) Uani 1 1 d . . . . .
H2BA H 1.0494 1.2865 0.03 0.054 Uiso 1 1 calc R U . . .
C3BA C 1.0524(6) 1.1708(9) 0.0268(9) 0.043(4) Uani 1 1 d . U . . .
H3B1 H 1.0321 1.1627 0.0569 0.052 Uiso 1 1 calc R U . . .
H3B2 H 1.0384 1.1316 -0.0016 0.052 Uiso 1 1 calc R U . . .
N1BA N 0.9672(4) 1.2501(6) -0.0202(6) 0.028(3) Uani 1 1 d . . . . .
H1B1 H 0.9506 1.2399 0.0084 0.042 Uiso 1 1 calc R U . . .
H1B2 H 0.9547 1.2958 -0.0341 0.042 Uiso 1 1 calc R U . . .
H1B3 H 0.9539 1.2158 -0.0476 0.042 Uiso 1 1 calc R U . . .
O1BA O 1.0305(8) 1.2883(9) -0.0919(9) 0.073(6) Uani 1 1 d . . . . .
O2BA O 1.1203(5) 1.2463(10) -0.0374(10) 0.106(9) Uani 1 1 d . . . . .
O3BA O 1.1197(5) 1.1694(8) 0.0492(9) 0.090(8) Uani 1 1 d . . . . .
H3BA H 1.1358 1.1523 0.0251 0.136 Uiso 1 1 calc R U . . .
C5A C 0.3613(6) 0.9781(12) 0.2998(8) 0.040(5) Uani 1 1 d . . . . .
C5B C 0.3901(6) 1.0428(11) 0.3213(9) 0.040(5) Uani 1 1 d . . . . .
C5C C 0.4488(7) 1.0454(12) 0.3620(10) 0.047(6) Uani 1 1 d . . . . .
C5D C 0.4783(6) 0.9781(11) 0.3761(8) 0.036(4) Uani 1 1 d . . . . .
H5D H 0.5197 0.977 0.4004 0.043 Uiso 1 1 calc R U . . .
C5E C 0.4489(6) 0.9117(11) 0.3557(9) 0.043(6) Uani 1 1 d . . . . .
C5F C 0.3917(6) 0.9129(12) 0.3180(9) 0.043(5) Uani 1 1 d . . . . .
C5G C 0.2972(7) 0.9782(15) 0.2551(10) 0.064(7) Uani 1 1 d . . . . .
H5G1 H 0.2841 0.9271 0.2449 0.095 Uiso 1 1 calc R U . . .
H5G2 H 0.2661 1.0025 0.2701 0.095 Uiso 1 1 calc R U . . .
H5G3 H 0.3006 1.0049 0.2219 0.095 Uiso 1 1 calc R U . . .
C5H C 0.4806(6) 1.1157(10) 0.3835(9) 0.042(5) Uani 1 1 d . . . . .
H5H1 H 0.4676 1.1551 0.3551 0.05 Uiso 1 1 calc R U . . .
H5H2 H 0.5265 1.1096 0.3923 0.05 Uiso 1 1 calc R U . . .
C5I C 0.2809(6) 1.2165(12) 0.2864(9) 0.050(6) Uani 1 1 d . . . . .
H5I1 H 0.3097 1.2448 0.2709 0.075 Uiso 1 1 calc R U . . .
H5I2 H 0.2518 1.1887 0.2565 0.075 Uiso 1 1 calc R U . . .
H5I3 H 0.2574 1.2505 0.3035 0.075 Uiso 1 1 calc R U . . .
C6A C 0.3879(6) 1.2011(11) 0.4780(9) 0.040(5) Uani 1 1 d . . . . .
C6B C 0.4243(6) 1.1761(9) 0.5300(8) 0.033(4) Uani 1 1 d . . . . .
C6C C 0.4765(7) 1.1367(12) 0.5351(9) 0.047(5) Uani 1 1 d . . . . .
C6D C 0.4950(7) 1.1169(9) 0.4883(10) 0.042(5) Uani 1 1 d . . . . .
H6D H 0.5319 1.0883 0.4929 0.05 Uiso 1 1 calc R U . . .
C6E C 0.4620(6) 1.1370(10) 0.4372(8) 0.037(5) Uani 1 1 d . . . . .
C6F C 0.4050(7) 1.1798(10) 0.4294(9) 0.038(4) Uani 1 1 d . U . . .
C6G C 0.3287(7) 1.2464(12) 0.4713(9) 0.048(5) Uani 1 1 d . . . . .
H6G1 H 0.3103 1.2583 0.4318 0.072 Uiso 1 1 calc R U . . .
H6G2 H 0.2986 1.2178 0.485 0.072 Uiso 1 1 calc R U . . .
H6G3 H 0.339 1.2923 0.4928 0.072 Uiso 1 1 calc R U . . .
C6H C 0.5162(6) 1.1101(10) 0.5918(8) 0.035(4) Uani 1 1 d . . . . .
H6H1 H 0.5598 1.1029 0.5903 0.042 Uiso 1 1 calc R U . . .
H6H2 H 0.5166 1.1485 0.6201 0.042 Uiso 1 1 calc R U . . .
C6I C 0.3464(7) 1.2106(11) 0.6512(9) 0.048(5) Uani 1 1 d . . . . .
H6I1 H 0.3827 1.2373 0.6745 0.073 Uiso 1 1 calc R U . . .
H6I2 H 0.3164 1.246 0.6288 0.073 Uiso 1 1 calc R U . . .
H6I3 H 0.3265 1.1825 0.6751 0.073 Uiso 1 1 calc R U . . .
C7A C 0.4202(7) 0.9676(11) 0.6492(10) 0.051(6) Uani 1 1 d . . . . .
C7B C 0.4427(8) 0.9041(13) 0.6302(10) 0.055(6) Uani 1 1 d . . . . .
C7C C 0.4930(6) 0.9052(12) 0.6052(9) 0.048(5) Uani 1 1 d . . . . .
C7D C 0.5159(7) 0.9735(10) 0.5948(9) 0.038(4) Uani 1 1 d . U . . .
H7D H 0.5487 0.9748 0.5773 0.045 Uiso 1 1 calc R U . . .
C7E C 0.4929(6) 1.0401(12) 0.6089(8) 0.041(5) Uani 1 1 d . . . . .
C7F C 0.4438(6) 1.0358(10) 0.6338(8) 0.033(4) Uani 1 1 d . . . . .
C7G C 0.3699(8) 0.9678(12) 0.6757(10) 0.056(6) Uani 1 1 d . . . . .
H7G1 H 0.3619 1.0186 0.6855 0.084 Uiso 1 1 calc R U . . .
H7G2 H 0.3319 0.9475 0.6499 0.084 Uiso 1 1 calc R U . . .
H7G3 H 0.3819 0.9375 0.7095 0.084 Uiso 1 1 calc R U . . .
C7H C 0.5178(7) 0.8324(10) 0.5851(10) 0.043(4) Uiso 1 1 d . . . . .
H7H1 H 0.5617 0.8395 0.5847 0.052 Uiso 1 1 calc R U . . .
H7H2 H 0.5167 0.7919 0.6114 0.052 Uiso 1 1 calc R U . . .
C7I C 0.3448(7) 0.7295(11) 0.6392(9) 0.048(5) Uani 1 1 d . . . . .
H7I1 H 0.3803 0.7008 0.6616 0.072 Uiso 1 1 calc R U . . .
H7I2 H 0.3252 0.7562 0.664 0.072 Uiso 1 1 calc R U . . .
H7I3 H 0.3142 0.6962 0.6151 0.072 Uiso 1 1 calc R U . . .
C8A C 0.3864(7) 0.7505(14) 0.4669(11) 0.065(8) Uani 1 1 d . . . . .
C8B C 0.4078(7) 0.7745(14) 0.4223(10) 0.057(6) Uani 1 1 d . . . . .
C8C C 0.4610(7) 0.8137(10) 0.4285(9) 0.041(4) Uiso 1 1 d . . . . .
C8D C 0.4957(7) 0.8336(11) 0.4844(9) 0.042(5) Uani 1 1 d . . . . .
H8D H 0.5319 0.8636 0.4898 0.05 Uiso 1 1 calc R U . . .
C8E C 0.4791(6) 0.8116(11) 0.5281(9) 0.041(5) Uani 1 1 d . . . . .
C8F C 0.4229(6) 0.7677(12) 0.5201(9) 0.048(6) Uani 1 1 d . . . . .
C8G C 0.3299(8) 0.6980(13) 0.4593(11) 0.064(7) Uani 1 1 d . . . . .
H8G1 H 0.3091 0.6916 0.4195 0.096 Uiso 1 1 calc R U . . .
H8G2 H 0.3445 0.6499 0.4761 0.096 Uiso 1 1 calc R U . . .
H8G3 H 0.3004 0.7193 0.4777 0.096 Uiso 1 1 calc R U . . .
C8H C 0.4800(7) 0.8359(12) 0.3767(10) 0.050(6) Uani 1 1 d . . . . .
H8H1 H 0.4661 0.7979 0.3473 0.06 Uiso 1 1 calc R U . . .
H8H2 H 0.5261 0.8402 0.3859 0.06 Uiso 1 1 calc R U . . .
C8I C 0.2851(9) 0.7346(14) 0.2778(12) 0.073(8) Uani 1 1 d . . . . .
H8I1 H 0.3156 0.7092 0.2626 0.109 Uiso 1 1 calc R U . . .
H8I2 H 0.264 0.6983 0.2955 0.109 Uiso 1 1 calc R U . . .
H8I3 H 0.2541 0.7596 0.2475 0.109 Uiso 1 1 calc R U . . .
O5 O 0.2887(5) 1.1077(7) 0.3651(6) 0.040(3) Uani 1 1 d . . . . .
O5A O 0.3726(4) 1.2046(7) 0.3769(6) 0.038(3) Uani 1 1 d . . . . .
O5B O 0.3609(4) 1.1099(7) 0.3015(6) 0.038(3) Uani 1 1 d . . . . .
O6 O 0.3204(5) 1.1045(7) 0.5684(6) 0.040(3) Uani 1 1 d . . . . .
O6A O 0.4066(4) 1.2026(7) 0.5750(6) 0.040(3) Uani 1 1 d . . . . .
O6B O 0.4201(5) 1.0999(8) 0.6503(6) 0.049(4) Uani 1 1 d . . . . .
O7 O 0.3229(6) 0.8393(8) 0.5624(8) 0.062(5) Uani 1 1 d . . . . .
O7A O 0.4063(6) 0.7414(8) 0.5661(7) 0.057(4) Uani 1 1 d . U . . .
O7B O 0.4226(5) 0.8371(8) 0.6448(8) 0.062(5) Uani 1 1 d . . . . .
O8 O 0.2879(5) 0.8463(9) 0.3571(7) 0.060(4) Uani 1 1 d . . . . .
O8A O 0.3732(5) 0.7488(8) 0.3680(7) 0.056(4) Uani 1 1 d . . . . .
O8B O 0.3617(5) 0.8477(8) 0.2947(6) 0.048(4) Uani 1 1 d . . . . .
P5 P 0.32337(17) 1.1555(3) 0.3366(2) 0.0412(13) Uani 1 1 d . . . . .
P6 P 0.37073(17) 1.1502(3) 0.6072(2) 0.0418(13) Uani 1 1 d . . . . .
P7 P 0.3707(2) 0.7917(4) 0.5986(3) 0.0521(15) Uani 1 1 d . . . . .
P8 P 0.32435(18) 0.8012(3) 0.3284(3) 0.0464(14) Uani 1 1 d . . . . .
O3W O 0.8280(13) 0.9553(19) 0.4212(17) 0.051(8) Uiso 0.4 1 d . . P . .
C9A C 0.8907(6) 1.1785(9) 0.4740(8) 0.030(4) Uani 1 1 d . . . . .
C9B C 0.9290(6) 1.1557(8) 0.5256(8) 0.028(4) Uani 1 1 d . . . . .
C9C C 0.9818(5) 1.1122(7) 0.5314(7) 0.019(3) Uani 1 1 d . U . . .
C9D C 0.9975(6) 1.0923(8) 0.4839(7) 0.024(3) Uani 1 1 d . . . . .
H9D H 1.0344 1.0639 0.488 0.029 Uiso 1 1 calc R U . . .
C9E C 0.9629(6) 1.1111(8) 0.4305(8) 0.029(4) Uani 1 1 d . . . . .
C9F C 0.9084(6) 1.1557(8) 0.4258(8) 0.028(4) Uani 1 1 d . . . . .
C9G C 0.8363(6) 1.2285(9) 0.4691(8) 0.033(4) Uani 1 1 d . . . . .
H9G1 H 0.8154 1.238 0.4296 0.05 Uiso 1 1 calc R U . . .
H9G2 H 0.8067 1.2052 0.4865 0.05 Uiso 1 1 calc R U . . .
H9G3 H 0.8509 1.2754 0.488 0.05 Uiso 1 1 calc R U . . .
C9H C 1.0184(6) 1.0878(8) 0.5887(7) 0.024(3) Uani 1 1 d . . . . .
H9H1 H 1.0152 1.1255 0.6164 0.029 Uiso 1 1 calc R U . . .
H9H2 H 1.063 1.0822 0.5902 0.029 Uiso 1 1 calc R U . . .
C9I C 0.8582(7) 1.1982(11) 0.6473(10) 0.047(4) Uiso 1 1 d . . . . .
H9I1 H 0.8967 1.2211 0.6703 0.07 Uiso 1 1 calc R U . . .
H9I2 H 0.8316 1.2361 0.6245 0.07 Uiso 1 1 calc R U . . .
H9I3 H 0.836 1.1747 0.6715 0.07 Uiso 1 1 calc R U . . .
C10A C 0.8599(6) 0.9548(8) 0.2950(7) 0.023(3) Uani 1 1 d . . . . .
C10B C 0.8902(5) 1.0181(8) 0.3165(8) 0.025(4) Uani 1 1 d . . . . .
C10C C 0.9501(5) 1.0200(7) 0.3560(7) 0.021(3) Uani 1 1 d . . . . .
C10D C 0.9774(5) 0.9519(7) 0.3707(6) 0.018(3) Uani 1 1 d . . . . .
H40D H 1.0183 0.9509 0.3958 0.021 Uiso 1 1 calc R U . . .
C10E C 0.9498(5) 0.8852(8) 0.3517(7) 0.019(3) Uani 1 1 d . . . . .
C10F C 0.8911(6) 0.8864(8) 0.3132(8) 0.025(3) Uani 1 1 d . . . . .
C10G C 0.7960(6) 0.9506(9) 0.2528(8) 0.036(4) Uani 1 1 d . . . . .
H10A H 0.7848 0.8987 0.244 0.053 Uiso 1 1 calc R U . . .
H10B H 0.7649 0.9738 0.2684 0.053 Uiso 1 1 calc R U . . .
H10C H 0.7971 0.9766 0.2186 0.053 Uiso 1 1 calc R U . . .
C10H C 0.9804(6) 1.0895(8) 0.3790(7) 0.023(3) Uani 1 1 d . . . . .
H10D H 0.9677 1.1291 0.3507 0.027 Uiso 1 1 calc R U . . .
H10E H 1.0264 1.0837 0.3881 0.027 Uiso 1 1 calc R U . . .
C10I C 0.7825(7) 1.1943(9) 0.2830(9) 0.037(4) Uani 1 1 d . . . . .
H10F H 0.812 1.2206 0.2672 0.055 Uiso 1 1 calc R U . . .
H10G H 0.7517 1.1683 0.2532 0.055 Uiso 1 1 calc R U . . .
H10H H 0.761 1.2298 0.3009 0.055 Uiso 1 1 calc R U . . .
C11A C 0.8868(6) 0.7202(8) 0.4632(7) 0.024(3) Uani 1 1 d . U . . .
C11B C 0.9079(6) 0.7447(8) 0.4185(8) 0.031(4) Uani 1 1 d . U . . .
C11C C 0.9598(5) 0.7888(8) 0.4231(7) 0.021(3) Uani 1 1 d . . . . .
C11D C 0.9943(6) 0.8091(8) 0.4781(7) 0.025(4) Uani 1 1 d . . . . .
H41D H 1.0304 0.839 0.4826 0.03 Uiso 1 1 calc R U . . .
C11E C 0.9781(6) 0.7876(8) 0.5255(7) 0.023(3) Uiso 1 1 d . . . . .
C11F C 0.9236(6) 0.7432(8) 0.5160(7) 0.023(3) Uani 1 1 d . . . . .
C11G C 0.8305(6) 0.6712(10) 0.4571(8) 0.038(4) Uani 1 1 d . . . . .
H11A H 0.8249 0.6614 0.494 0.057 Uiso 1 1 calc R U . . .
H11B H 0.7932 0.6961 0.4337 0.057 Uiso 1 1 calc R U . . .
H11C H 0.8367 0.6244 0.4397 0.057 Uiso 1 1 calc R U . . .
C11H C 0.9802(6) 0.8132(8) 0.3732(8) 0.027(4) Uani 1 1 d . . . . .
H11D H 1.0262 0.8189 0.3839 0.033 Uiso 1 1 calc R U . . .
H11E H 0.9683 0.7752 0.3435 0.033 Uiso 1 1 calc R U . . .
C11I C 0.7866(7) 0.7100(10) 0.2736(9) 0.043(5) Uani 1 1 d . . . . .
H11F H 0.817 0.6852 0.258 0.064 Uiso 1 1 calc R U . . .
H11G H 0.7649 0.6731 0.2901 0.064 Uiso 1 1 calc R U . . .
H11H H 0.7561 0.7365 0.2438 0.064 Uiso 1 1 calc R U . . .
C12A C 0.9186(6) 0.9474(9) 0.6403(8) 0.032(4) Uani 1 1 d . . . . .
C12B C 0.9421(5) 0.8832(7) 0.6255(7) 0.020(3) Uani 1 1 d . U . . .
C12C C 0.9916(6) 0.8805(8) 0.5988(8) 0.027(4) Uani 1 1 d . . . . .
C12D C 1.0159(5) 0.9487(8) 0.5899(7) 0.021(3) Uani 1 1 d . . . . .
H42D H 1.0501 0.9497 0.5742 0.026 Uiso 1 1 calc R U . . .
C12E C 0.9929(5) 1.0144(8) 0.6026(7) 0.021(3) Uani 1 1 d . . . . .
C12F C 0.9462(6) 1.0139(8) 0.6276(7) 0.025(3) Uani 1 1 d . . . . .
C12G C 0.8692(7) 0.9489(11) 0.6690(8) 0.036(4) Uani 1 1 d . . . . .
H12A H 0.8594 1.0003 0.6757 0.054 Uiso 1 1 calc R U . . .
H12B H 0.8317 0.9246 0.6457 0.054 Uiso 1 1 calc R U . . .
H12C H 0.8837 0.9229 0.7048 0.054 Uiso 1 1 calc R U . . .
C12H C 1.0155(6) 0.8095(8) 0.5833(8) 0.033(4) Uani 1 1 d . . . . .
H12D H 1.0123 0.7706 0.6102 0.039 Uiso 1 1 calc R U . . .
H12E H 1.0601 0.815 0.5845 0.039 Uiso 1 1 calc R U . . .
C12I C 0.8398(8) 0.7084(11) 0.6337(9) 0.047(5) Uani 1 1 d . U . . .
H12F H 0.8745 0.6801 0.6578 0.07 Uiso 1 1 calc R U . . .
H12G H 0.8186 0.736 0.6569 0.07 Uiso 1 1 calc R U . . .
H12H H 0.8101 0.6746 0.6092 0.07 Uiso 1 1 calc R U . . .
N1CA N 0.2777(6) 0.9793(10) 0.5112(10) 0.072(7) Uani 1 1 d . . . . .
H1C1 H 0.2977 0.9784 0.484 0.108 Uiso 1 1 calc R U . . .
H1C2 H 0.2803 1.0255 0.5261 0.108 Uiso 1 1 calc R U . . .
H1C3 H 0.296 0.9463 0.5384 0.108 Uiso 1 1 calc R U . . .
O1CA O 0.2029(7) 0.9695(9) 0.5767(9) 0.076(6) Uani 1 1 d . . . . .
O2CA O 0.1186(6) 0.9446(11) 0.5095(9) 0.090(7) Uani 1 1 d . . . . .
O3CA O 0.1395(6) 0.8757(10) 0.4226(14) 0.150(13) Uani 1 1 d . . . . .
H3CA H 0.1187 0.9149 0.4203 0.224 Uiso 1 1 calc R U . . .
C1CA C 0.1730(12) 0.9587(16) 0.5267(15) 0.078(7) Uani 1 1 d . U . . .
C3CA C 0.2037(7) 0.8901(12) 0.4517(12) 0.070(8) Uani 1 1 d . . . . .
H3C1 H 0.228 0.8951 0.4242 0.084 Uiso 1 1 calc R U . . .
H3C2 H 0.2208 0.8473 0.476 0.084 Uiso 1 1 calc R U . . .
C2CA C 0.2121(7) 0.9596(10) 0.4872(10) 0.047(6) Uani 1 1 d . . . . .
H2CA H 0.1943 1.0003 0.4604 0.056 Uiso 1 1 calc R U . . .
O9 O 0.8237(5) 1.0912(6) 0.5661(6) 0.036(3) Uani 1 1 d . . . . .
O9A O 0.9137(4) 1.1833(6) 0.5716(5) 0.025(2) Uani 1 1 d . . . . .
O9B O 0.9253(4) 1.0801(6) 0.6462(5) 0.028(3) Uani 1 1 d . . . . .
O10 O 0.7898(5) 1.0836(7) 0.3627(6) 0.038(3) Uani 1 1 d . . . . .
O10A O 0.8607(4) 1.0851(6) 0.2972(5) 0.029(3) Uani 1 1 d . . . . .
O10B O 0.8746(4) 1.1819(5) 0.3743(5) 0.024(2) Uani 1 1 d . . . . .
O11 O 0.7908(5) 0.8158(7) 0.3542(6) 0.037(3) Uani 1 1 d . . . . .
O11A O 0.8751(4) 0.7191(6) 0.3650(6) 0.031(3) Uani 1 1 d . . . . .
O11B O 0.8626(4) 0.8204(6) 0.2921(5) 0.028(3) Uani 1 1 d . . . . .
O12 O 0.8223(5) 0.8173(7) 0.5547(6) 0.043(3) Uani 1 1 d . . . . .
O12A O 0.9196(4) 0.8171(6) 0.6395(6) 0.033(3) Uani 1 1 d . . . . .
O12B O 0.9062(4) 0.7173(5) 0.5617(5) 0.028(3) Uani 1 1 d . . . . .
P9 P 0.87657(17) 1.1327(2) 0.6047(2) 0.0315(10) Uani 1 1 d . . . . .
P10 P 0.82365(16) 1.1295(2) 0.3333(2) 0.0294(10) Uani 1 1 d . . . . .
P11 P 0.82521(16) 0.7723(2) 0.3248(2) 0.0291(10) Uani 1 1 d . . . . .
P12 P 0.86871(17) 0.7701(2) 0.5934(2) 0.0339(11) Uani 1 1 d . . . . .
C13A C 0.8686(7) 1.0112(8) 0.0086(12) 0.058(8) Uani 1 1 d . . . . .
C13B C 0.8475(6) 1.0246(10) 0.0520(10) 0.048(6) Uani 1 1 d . . . . .
C13C C 0.7949(7) 1.0636(9) 0.0521(11) 0.054(7) Uani 1 1 d . . . . .
C13D C 0.7592(6) 1.0865(9) 0.0009(10) 0.043(6) Uani 1 1 d . . . . .
H43D H 0.7214 1.112 -0.0009 0.051 Uiso 1 1 calc R U . . .
C13E C 0.7754(6) 1.0743(7) -0.0508(8) 0.030(4) Uani 1 1 d . . . . .
C13F C 0.8321(6) 1.0358(8) -0.0417(10) 0.044(6) Uani 1 1 d . . . . .
C13G C 0.9279(6) 0.9668(10) 0.0089(12) 0.070(9) Uani 1 1 d . . . . .
H13A H 0.9327 0.9653 -0.0289 0.104 Uiso 1 1 calc R U . . .
H13B H 0.9646 0.9906 0.0341 0.104 Uiso 1 1 calc R U . . .
H13C H 0.9241 0.9163 0.0218 0.104 Uiso 1 1 calc R U . . .
C13H C 0.7746(7) 1.0758(9) 0.1020(11) 0.060(8) Uani 1 1 d . . . . .
H13D H 0.7859 1.0322 0.1268 0.072 Uiso 1 1 calc R U . . .
H13E H 0.7286 1.081 0.0913 0.072 Uiso 1 1 calc R U . . .
C13I C 0.9708(10) 0.9710(13) 0.1973(13) 0.075(7) Uani 1 1 d . U . . .
H13F H 0.9402 0.9402 0.2084 0.113 Uiso 1 1 calc R U . . .
H13G H 0.9946 0.9404 0.178 0.113 Uiso 1 1 calc R U . . .
H13H H 0.9995 0.9933 0.2305 0.113 Uiso 1 1 calc R U . . .
C14A C 0.8310(6) 1.2572(8) -0.1467(8) 0.032(4) Uani 1 1 d . . . . .
C14B C 0.8069(6) 1.1907(8) -0.1411(9) 0.035(5) Uani 1 1 d . . . . .
C14C C 0.7601(6) 1.1789(7) -0.1167(7) 0.023(4) Uani 1 1 d . . . . .
C14D C 0.7343(5) 1.2414(8) -0.0969(8) 0.031(4) Uani 1 1 d . . . . .
H44D H 0.7019 1.2348 -0.0794 0.037 Uiso 1 1 calc R U . . .
C14E C 0.7557(5) 1.3117(7) -0.1027(7) 0.019(3) Uani 1 1 d . . . . .
C14F C 0.8019(6) 1.3173(8) -0.1284(8) 0.027(4) Uani 1 1 d . . . . .
C14G C 0.8794(6) 1.2677(11) -0.1789(8) 0.045(5) Uani 1 1 d . . . . .
H14A H 0.891 1.32 -0.1782 0.067 Uiso 1 1 calc R U . . .
H14B H 0.9166 1.238 -0.1615 0.067 Uiso 1 1 calc R U . . .
H14C H 0.8617 1.2517 -0.2176 0.067 Uiso 1 1 calc R U . . .
C14H C 0.7400(6) 1.1028(8) -0.1050(10) 0.046(6) Uani 1 1 d . . . . .
H14D H 0.695 1.104 -0.1067 0.055 Uiso 1 1 calc R U . . .
H14E H 0.745 1.0687 -0.1345 0.055 Uiso 1 1 calc R U . . .
C14I C 0.9084(8) 1.0200(10) -0.1661(9) 0.047(5) Uani 1 1 d . U . . .
H14F H 0.8723 0.9944 -0.1905 0.071 Uiso 1 1 calc R U . . .
H14G H 0.9281 1.0508 -0.1887 0.071 Uiso 1 1 calc R U . . .
H14H H 0.9387 0.9836 -0.1454 0.071 Uiso 1 1 calc R U . . .
C15A C 0.8527(5) 1.4585(8) 0.0417(7) 0.022(3) Uani 1 1 d . . . . .
C15B C 0.8175(5) 1.4403(8) -0.0130(6) 0.018(3) Uani 1 1 d . . . . .
C15C C 0.7650(5) 1.3959(8) -0.0222(8) 0.030(4) Uani 1 1 d . . . . .
C15D C 0.7473(5) 1.3693(8) 0.0228(7) 0.023(4) Uani 1 1 d . . . . .
H45D H 0.7102 1.3407 0.0163 0.027 Uiso 1 1 calc R U . . .
C15E C 0.7813(5) 1.3829(9) 0.0762(8) 0.029(4) Uani 1 1 d . . . . .
C15F C 0.8338(6) 1.4293(8) 0.0842(7) 0.026(4) Uani 1 1 d . . . . .
C15G C 0.9083(5) 1.5092(9) 0.0504(8) 0.033(4) Uani 1 1 d . . . . .
H15A H 0.9134 1.5236 0.0141 0.05 Uiso 1 1 calc R U . . .
H15B H 0.9015 1.5534 0.0706 0.05 Uiso 1 1 calc R U . . .
H15C H 0.946 1.4835 0.0721 0.05 Uiso 1 1 calc R U . . .
C15H C 0.7282(6) 1.3796(7) -0.0814(7) 0.022(3) Uani 1 1 d . . . . .
H15D H 0.7297 1.4227 -0.1054 0.026 Uiso 1 1 calc R U . . .
H15E H 0.684 1.3701 -0.083 0.026 Uiso 1 1 calc R U . . .
C15I C 0.8912(6) 1.5075(8) -0.1314(7) 0.029(4) Uani 1 1 d . U . . .
H15F H 0.8529 1.5329 -0.1523 0.044 Uiso 1 1 calc R U . . .
H15G H 0.9188 1.5426 -0.1063 0.044 Uiso 1 1 calc R U . . .
H15H H 0.9126 1.4874 -0.1576 0.044 Uiso 1 1 calc R U . . .
C16A C 0.8908(7) 1.2080(12) 0.1987(10) 0.056(7) Uani 1 1 d . . . . .
C16B C 0.8542(7) 1.2780(11) 0.1800(9) 0.039(5) Uani 1 1 d . . . . .
C16C C 0.7963(6) 1.2795(9) 0.1437(8) 0.032(4) Uani 1 1 d . U . . .
C16D C 0.7722(7) 1.2125(9) 0.1188(8) 0.036(5) Uani 1 1 d . . . . .
H46D H 0.7331 1.2124 0.091 0.043 Uiso 1 1 calc R U . . .
C16E C 0.8045(7) 1.1449(11) 0.1338(10) 0.052(6) Uani 1 1 d . . . . .
C16F C 0.8612(7) 1.1469(11) 0.1746(10) 0.050(6) Uani 1 1 d . . . . .
C16G C 0.9530(7) 1.2104(14) 0.2416(10) 0.064(8) Uani 1 1 d . . . . .
H16A H 0.964 1.2618 0.2523 0.096 Uiso 1 1 calc R U . . .
H16B H 0.9509 1.1821 0.2745 0.096 Uiso 1 1 calc R U . . .
H16C H 0.9848 1.1888 0.226 0.096 Uiso 1 1 calc R U . . .
C16H C 0.7643(6) 1.3491(9) 0.1253(8) 0.031(4) Uani 1 1 d . . . . .
H16D H 0.7747 1.3846 0.1568 0.038 Uiso 1 1 calc R U . . .
H16E H 0.7186 1.3405 0.1149 0.038 Uiso 1 1 calc R U . . .
C16I C 0.9601(7) 1.4535(12) 0.2316(9) 0.054(6) Uani 1 1 d . . . . .
H16F H 0.9309 1.4757 0.2499 0.08 Uiso 1 1 calc R U . . .
H16G H 0.9916 1.4247 0.2589 0.08 Uiso 1 1 calc R U . . .
H16H H 0.9807 1.4926 0.2162 0.08 Uiso 1 1 calc R U . . .
O13 O 0.9659(5) 1.0965(8) 0.1284(7) 0.061(5) Uani 1 1 d . . . . .
O13A O 0.8917(5) 1.0780(8) 0.1871(7) 0.060(5) Uani 1 1 d . . . . .
O13B O 0.8815(5) 0.9933(7) 0.1038(8) 0.060(5) Uani 1 1 d . . . . .
O14 O 0.9312(4) 1.1183(6) -0.0796(6) 0.042(4) Uani 1 1 d . . . . .
O14A O 0.8471(4) 1.0184(5) -0.0921(6) 0.033(3) Uani 1 1 d . U . . .
O14B O 0.8310(4) 1.1263(6) -0.1595(6) 0.034(3) Uani 1 1 d . . . . .
O15 O 0.9215(4) 1.3883(5) -0.0572(6) 0.033(3) Uani 1 1 d . . . . .
O15A O 0.8316(4) 1.4759(5) -0.0573(5) 0.022(2) Uani 1 1 d . . . . .
O15B O 0.8228(4) 1.3888(6) -0.1395(5) 0.029(2) Uani 1 1 d . U . . .
O16 O 0.9534(4) 1.3543(8) 0.1429(5) 0.039(3) Uani 1 1 d . . . . .
O16A O 0.8673(4) 1.4489(7) 0.1391(6) 0.042(3) Uani 1 1 d . . . . .
O16B O 0.8830(4) 1.3408(8) 0.2091(6) 0.042(3) Uani 1 1 d . . . . .
P13 P 0.9314(2) 1.0418(3) 0.1518(3) 0.064(2) Uani 1 1 d . . . . .
P14 P 0.88391(17) 1.0756(2) -0.1195(3) 0.0408(14) Uani 1 1 d . . . . .
P15 P 0.87183(15) 1.4344(2) -0.0919(2) 0.0254(9) Uani 1 1 d . . . . .
P16 P 0.91850(16) 1.3945(3) 0.1770(2) 0.0401(13) Uani 1 1 d . . . . .
O4W O 0.9273(6) 1.2314(9) 0.0724(8) 0.072(6) Uani 1 1 d . . . . .
O2W O 0.3285(6) 0.9827(9) 0.4239(8) 0.070(5) Uani 1 1 d . . . . .
C1S C 0.6192(6) 1.2717(14) 0.1957(8) 0.049(6) Uani 1 1 d . . . . .
C2S C 0.6089(7) 1.1933(10) 0.2015(9) 0.040(4) Uani 1 1 d . . . . .
H2S1 H 0.6138 1.1814 0.2412 0.048 Uiso 1 1 calc R U . . .
H2S2 H 0.5657 1.1801 0.1799 0.048 Uiso 1 1 calc R U . . .
O1S O 0.6526(6) 1.1516(8) 0.1816(7) 0.060(4) Uani 1 1 d . . . . .
H1S H 0.6657 1.1775 0.1593 0.09 Uiso 1 1 calc R U . . .
F1S F 0.6757(4) 1.2956(5) 0.2224(6) 0.056(4) Uani 1 1 d . . . . .
F2S F 0.6072(5) 1.2965(7) 0.1433(6) 0.061(3) Uani 1 1 d . . . . .
F3S F 0.5824(4) 1.3152(8) 0.2178(6) 0.066(4) Uani 1 1 d . . . . .
C3S C 1.2182(9) 0.9754(12) 0.7245(11) 0.053(6) Uani 1 1 d . . . . .
C4S C 1.1828(10) 0.9130(14) 0.6926(10) 0.068(7) Uani 1 1 d . . . . .
H4S1 H 1.1717 0.8777 0.7186 0.082 Uiso 1 1 calc R U . . .
H4S2 H 1.1435 0.9317 0.6667 0.082 Uiso 1 1 calc R U . . .
O2S O 1.2195(7) 0.8745(8) 0.6604(7) 0.063(4) Uani 1 1 d . . . . .
H2S H 1.1979 0.8699 0.6271 0.095 Uiso 1 1 calc R U . . .
F4S F 1.2701(5) 0.9516(9) 0.7660(7) 0.086(5) Uani 1 1 d . . . . .
F5S F 1.2354(8) 1.0261(9) 0.6974(10) 0.121(8) Uani 1 1 d . . . . .
F6S F 1.1836(6) 1.0055(10) 0.7548(8) 0.104(7) Uani 1 1 d . . . . .
C5S C 0.8826(6) 0.7906(13) 0.8060(11) 0.057(6) Uani 1 1 d . . . . .
C6S C 0.8777(14) 0.7199(13) 0.7888(17) 0.111(16) Uani 1 1 d . . . . .
H6S1 H 0.9197 0.7003 0.7907 0.133 Uiso 1 1 calc R U . . .
H6S2 H 0.8517 0.7172 0.7495 0.133 Uiso 1 1 calc R U . . .
O3S O 0.8496(10) 0.675(2) 0.8234(16) 0.179(14) Uani 1 1 d . . . . .
H3S H 0.8742 0.6725 0.8557 0.269 Uiso 1 1 calc R U . . .
F7S F 0.8271(4) 0.8191(7) 0.7875(7) 0.081(5) Uani 1 1 d . . . . .
F8S F 0.9157(5) 0.8260(10) 0.7779(7) 0.095(6) Uani 1 1 d . . . . .
F9S F 0.9156(11) 0.8210(16) 0.8704(13) 0.179(10) Uani 1 1 d . U . . .
C7S C 0.7114(9) -0.0019(16) 0.7143(15) 0.084(10) Uani 1 1 d . . . . .
C8S C 0.6766(11) -0.0616(14) 0.6893(13) 0.077(7) Uani 1 1 d D U . . .
H8S1 H 0.6375 -0.0439 0.6626 0.093 Uiso 1 1 calc R U . . .
H8S2 H 0.665 -0.0914 0.7182 0.093 Uiso 1 1 calc R U . . .
O4S O 0.7105(8) -0.1086(11) 0.6597(9) 0.092(6) Uani 1 1 d D . . . .
H4S H 0.7432 -0.1249 0.6824 0.138 Uiso 1 1 calc R U . . .
F10S F 0.6807(7) 0.0383(14) 0.7420(10) 0.157(11) Uani 1 1 d . . . . .
F11S F 0.7622(8) -0.0187(18) 0.7530(14) 0.203(16) Uani 1 1 d . . . . .
F12S F 0.7312(15) 0.0427(10) 0.6831(15) 0.224(18) Uani 1 1 d . . . . .
O5S O 0.5979(8) 1.0507(13) 0.3189(11) 0.135(11) Uani 1 1 d D . . . .
H5S H 0.6032 1.0443 0.3532 0.202 Uiso 1 1 calc R U . . .
C9S C 0.6343(11) 0.9270(13) 0.3145(15) 0.076(7) Uani 1 1 d D U . . .
C10S C 0.6452(12) 1.0069(13) 0.3004(18) 0.129(18) Uani 1 1 d D . . . .
H10I H 0.6881 1.0229 0.3206 0.155 Uiso 1 1 calc R U . . .
H10J H 0.6392 1.0129 0.2599 0.155 Uiso 1 1 calc R U . . .
F13S F 0.661(6) 0.911(11) 0.369(2) 0.68(12) Uiso 0.55 1 d D . P A 1
F14S F 0.580(4) 0.890(4) 0.279(4) 0.42(6) Uiso 0.55 1 d D . P A 1
C11S C 0.9467(14) 0.6709(16) 0.215(2) 0.040(8) Uiso 0.55 1 d D . P B 1
C12Y C 0.956(2) 0.760(3) 0.209(2) 0.093(17) Uiso 0.55 1 d D . P B 1
H12I H 0.9573 0.786 0.2438 0.112 Uiso 0.55 1 calc R U P B 1
H12J H 0.9949 0.7705 0.1985 0.112 Uiso 0.55 1 calc R U P B 1
O6Y O 0.9019(11) 0.7834(17) 0.1644(15) 0.076(8) Uiso 0.55 1 d D . P B 1
H6Y H 0.9023 0.7625 0.1344 0.113 Uiso 0.55 1 calc R U P B 1
F13X F 0.5717(7) 0.9064(10) 0.2855(9) 0.025(4) Uiso 0.45 1 d . . P A 2
F14X F 0.6658(7) 0.8885(10) 0.2859(10) 0.029(4) Uiso 0.45 1 d . . P A 2
F15X F 0.6363(8) 0.9064(11) 0.3626(10) 0.030(4) Uiso 0.45 1 d . . P A 2
C11X C 0.939(5) 0.665(2) 0.190(8) 0.21(7) Uiso 0.45 1 d D . P B 2
O6S O 0.9733(12) 0.7941(16) 0.2018(16) 0.055(8) Uiso 0.45 1 d D . P B 2
H6S H 0.9896 0.7852 0.176 0.083 Uiso 0.45 1 calc R U P B 2
C12S C 0.9212(15) 0.7434(16) 0.198(2) 0.044(10) Uiso 0.45 1 d D . P B 2
H12K H 0.8855 0.7583 0.1661 0.053 Uiso 0.45 1 calc R U P B 2
H12L H 0.9078 0.7467 0.2323 0.053 Uiso 0.45 1 calc R U P B 2
F17S F 0.9859(14) 0.6660(19) 0.2598(18) 0.197(12) Uani 0.9 1 d . U P . .
F18S F 0.9736(9) 0.6444(8) 0.1769(10) 0.103(8) Uani 0.9 1 d . . P . .
F16S F 0.9013(9) 0.6377(14) 0.2161(11) 0.143(11) Uani 0.9 1 d . . P . .
O7S O 0.5346(10) 0.3241(12) 0.8310(12) 0.098(8) Uani 0.9 1 d . . P . .
H7S H 0.5176 0.2942 0.848 0.147 Uiso 0.9 1 calc R U P . .
C13S C 0.5442(11) 0.2243(16) 0.7786(14) 0.064(6) Uani 0.9 1 d . U P . .
C14S C 0.5754(15) 0.2877(18) 0.8098(15) 0.100(14) Uani 0.9 1 d . . P . .
H14I H 0.6117 0.2712 0.8403 0.12 Uiso 0.9 1 calc R U P . .
H14J H 0.5908 0.3208 0.7849 0.12 Uiso 0.9 1 calc R U P . .
F19S F 0.5827(7) 0.1836(12) 0.7564(12) 0.175(13) Uani 1 1 d . . . . .
F20S F 0.4951(8) 0.232(2) 0.7370(10) 0.226(18) Uani 1 1 d . . . . .
F21S F 0.5237(7) 0.1713(8) 0.8080(8) 0.090(6) Uani 1 1 d . . . . .
O1XY O 0.0961(16) -0.1189(18) 0.3031(18) 0.28(3) Uani 0.8 1 d D . P . .
H1XY H 0.0876 -0.0991 0.3305 0.413 Uiso 0.8 1 calc R U P . .
C1XY C 0.1345(9) 0.0038(13) 0.3042(11) 0.059(7) Uani 0.8 1 d D U P . .
F2XY F 0.0787(7) 0.0290(12) 0.3025(15) 0.202(19) Uani 0.8 1 d D . P . .
C2XY C 0.1421(17) -0.0754(16) 0.287(2) 0.116(14) Uani 0.8 1 d D U P . .
H2X1 H 0.1357 -0.0784 0.2464 0.14 Uiso 0.8 1 calc R U P . .
H2X2 H 0.1846 -0.0936 0.3063 0.14 Uiso 0.8 1 calc R U P . .
F1XY F 0.1525(14) 0.046(2) 0.2675(14) 0.25(2) Uani 0.8 1 d D . P . .
F3XY F 0.1658(15) 0.013(2) 0.3590(11) 0.26(2) Uani 0.8 1 d D . P . .
N1SE N 0.7720(10) 1.006(2) 0.4823(15) 0.169(16) Uani 0.8 1 d D U P . .
H1S1 H 0.7759 1.0118 0.4473 0.254 Uiso 0.8 1 calc R U P . .
H1S2 H 0.7732 1.0505 0.499 0.254 Uiso 0.8 1 calc R U P . .
H1S3 H 0.804 0.9771 0.5026 0.254 Uiso 0.8 1 calc R U P . .
C1SE C 0.6555(12) 1.022(2) 0.4644(17) 0.115(11) Uani 0.8 1 d D U P . .
C2SE C 0.7268(14) 0.971(2) 0.5427(14) 0.102(9) Uani 0.8 1 d D U P . .
H2S3 H 0.7669 0.9461 0.5603 0.123 Uiso 0.8 1 calc R U P . .
H2S4 H 0.7299 1.0232 0.5562 0.123 Uiso 0.8 1 calc R U P . .
C3SE C 0.7128(9) 0.9697(15) 0.4791(13) 0.060(5) Uani 0.8 1 d D U P . .
H3SE H 0.7065 0.9196 0.4614 0.072 Uiso 0.8 1 calc R U P . .
O1SE O 0.6137(8) 0.998(2) 0.4890(14) 0.179(14) Uani 0.8 1 d D U P . .
O2SE O 0.6553(11) 1.0694(15) 0.4265(12) 0.129(9) Uani 0.8 1 d D U P . .
O3SE O 0.6785(13) 0.9359(14) 0.5559(14) 0.119(11) Uani 0.8 1 d D U P . .

loop_
_atom_site_aniso_label
_atom_site_aniso_U_11
_atom_site_aniso_U_22
_atom_site_aniso_U_33
_atom_site_aniso_U_23
_atom_site_aniso_U_13
_atom_site_aniso_U_12
C1A 0.038(8) 0.023(7) 0.054(15) 0.003(9) 0.027(9) 0.002(6)
C1B 0.031(5) 0.019(5) 0.021(6) -0.009(5) 0.014(4) -0.012(4)
C1C 0.022(6) 0.020(7) 0.029(11) -0.003(7) 0.007(6) -0.006(5)
C1D 0.021(6) 0.019(7) 0.030(11) 0.001(7) 0.003(6) 0.003(5)
C1E 0.019(5) 0.016(6) 0.031(11) -0.007(7) 0.018(6) 0.000(5)
C1F 0.038(7) 0.017(7) 0.025(11) 0.001(7) 0.023(7) 0.000(6)
C1G 0.053(9) 0.033(9) 0.042(14) -0.003(9) 0.025(9) -0.012(7)
C1H 0.031(6) 0.016(7) 0.037(12) -0.005(7) 0.017(7) -0.007(5)
C1I 0.047(8) 0.044(10) 0.056(16) -0.036(11) 0.020(9) -0.031(8)
C2A 0.028(6) 0.016(6) 0.026(11) 0.005(7) 0.010(6) 0.010(5)
C2B 0.018(5) 0.018(7) 0.017(10) 0.006(6) -0.006(5) 0.003(5)
C2C 0.015(5) 0.014(6) 0.026(10) -0.010(6) 0.013(6) -0.004(4)
C2D 0.017(5) 0.028(8) 0.020(10) 0.005(7) 0.005(6) -0.004(5)
C2E 0.023(6) 0.023(7) 0.023(10) -0.002(7) 0.007(6) 0.000(5)
C2F 0.008(5) 0.041(9) 0.042(13) -0.003(9) 0.002(6) 0.004(5)
C2G 0.033(7) 0.031(9) 0.055(15) -0.028(9) 0.003(8) 0.007(6)
C2H 0.025(6) 0.016(7) 0.020(10) 0.000(6) 0.009(6) -0.006(5)
C2I 0.032(7) 0.045(10) 0.010(10) 0.007(7) 0.008(6) 0.010(6)
C3A 0.045(6) 0.050(7) 0.043(8) 0.005(6) 0.007(5) 0.004(5)
C3B 0.016(6) 0.059(11) 0.016(10) 0.011(8) 0.007(6) -0.010(6)
C3C 0.017(6) 0.051(10) 0.037(12) -0.022(9) 0.008(7) 0.003(6)
C3D 0.007(6) 0.061(11) 0.052(15) 0.026(11) -0.011(6) -0.008(6)
C3E 0.031(7) 0.037(9) 0.019(11) 0.022(8) -0.001(6) 0.000(6)
C3F 0.022(6) 0.060(12) 0.022(11) 0.011(9) -0.003(6) -0.015(7)
C3G 0.034(7) 0.082(11) 0.022(10) 0.003(8) 0.005(7) -0.009(7)
C3H 0.025(6) 0.023(7) 0.016(10) 0.010(7) -0.005(6) -0.007(5)
C3I 0.053(8) 0.069(10) 0.031(10) -0.007(8) 0.032(7) -0.009(7)
C4A 0.026(5) 0.028(6) 0.033(7) 0.011(5) 0.008(5) -0.004(4)
C4C 0.025(6) 0.034(9) 0.052(15) 0.024(9) 0.003(7) 0.006(6)
C4D 0.019(6) 0.026(8) 0.051(14) 0.000(8) 0.017(7) 0.001(5)
C4E 0.022(4) 0.019(5) 0.032(7) 0.006(5) 0.009(4) -0.004(4)
C4F 0.030(6) 0.014(7) 0.049(14) 0.007(8) 0.003(7) -0.005(5)
C4G 0.039(8) 0.053(11) 0.033(13) 0.027(10) 0.009(8) -0.010(7)
C4H 0.021(6) 0.067(13) 0.037(13) 0.037(10) -0.008(7) -0.010(7)
C4I 0.071(12) 0.057(13) 0.07(2) 0.037(14) 0.014(12) -0.030(10)
O1 0.039(5) 0.029(6) 0.043(9) 0.005(6) 0.028(6) 0.014(4)
O2 0.033(5) 0.026(5) 0.031(8) -0.005(5) 0.022(5) -0.014(4)
O3 0.030(5) 0.056(8) 0.027(9) -0.007(6) 0.002(5) -0.006(5)
O4 0.025(5) 0.065(9) 0.053(11) 0.014(8) -0.001(6) -0.013(5)
O1A 0.021(3) 0.010(4) 0.034(6) 0.003(4) 0.003(4) 0.001(3)
O1B 0.023(4) 0.026(5) 0.046(9) -0.023(6) 0.016(5) -0.017(4)
O2A 0.030(4) 0.014(5) 0.021(7) 0.004(5) 0.011(4) 0.006(4)
O2B 0.038(5) 0.026(5) 0.012(7) 0.001(5) 0.018(5) 0.001(4)
O3A 0.021(4) 0.062(8) 0.029(9) 0.000(6) 0.009(5) -0.001(5)
O3B 0.030(5) 0.043(6) 0.027(8) -0.008(6) 0.014(5) -0.010(4)
O4A 0.037(4) 0.035(5) 0.034(6) 0.016(4) 0.004(4) -0.014(4)
O4B 0.031(5) 0.067(9) 0.037(10) 0.034(8) -0.002(5) -0.013(5)
P1 0.0248(15) 0.0202(18) 0.039(3) -0.006(2) 0.0113(18) -0.0044(14)
P2 0.0226(15) 0.0191(18) 0.025(3) 0.0000(18) 0.0078(15) -0.0033(13)
P3 0.0235(16) 0.050(3) 0.025(3) -0.006(2) 0.0063(16) -0.0024(16)
P4 0.0293(19) 0.063(3) 0.044(4) 0.024(3) 0.005(2) -0.0098(19)
O1W 0.077(8) 0.037(7) 0.077(13) 0.020(8) 0.057(9) 0.024(6)
N1AA 0.029(5) 0.031(6) 0.003(6) -0.002(5) 0.003(4) 0.006(4)
C1AA 0.035(7) 0.048(9) 0.037(11) -0.003(8) 0.004(7) -0.013(6)
C2AA 0.026(5) 0.046(7) 0.029(8) -0.002(7) 0.005(5) -0.008(5)
C3AA 0.028(6) 0.043(8) 0.018(9) 0.000(7) 0.002(6) 0.000(6)
O1AA 0.023(5) 0.127(14) 0.074(14) -0.012(11) 0.021(7) -0.020(7)
O2AA 0.092(10) 0.089(13) 0.062(16) 0.017(11) 0.052(11) 0.010(9)
O3AA 0.038(5) 0.065(9) 0.051(11) -0.024(8) 0.015(6) 0.013(6)
C1BA 0.060(12) 0.064(15) 0.10(3) -0.071(17) 0.058(15) -0.044(11)
C2BA 0.007(6) 0.032(9) 0.084(18) -0.006(10) -0.006(7) -0.002(5)
C3BA 0.029(5) 0.036(6) 0.054(7) -0.006(6) -0.006(5) 0.006(5)
N1BA 0.024(5) 0.016(6) 0.044(10) -0.008(6) 0.010(6) 0.006(4)
O1BA 0.091(11) 0.060(10) 0.092(18) -0.044(11) 0.066(12) -0.020(9)
O2BA 0.028(6) 0.113(15) 0.19(3) -0.066(15) 0.050(10) -0.019(7)
O3BA 0.034(6) 0.043(8) 0.15(2) -0.049(10) -0.046(8) 0.024(5)
C5A 0.026(7) 0.072(13) 0.021(12) 0.018(10) 0.004(7) 0.012(8)
C5B 0.024(7) 0.071(13) 0.029(13) 0.019(10) 0.012(7) 0.014(8)
C5C 0.034(8) 0.070(13) 0.046(16) 0.019(12) 0.023(9) 0.013(8)
C5D 0.017(6) 0.071(13) 0.020(11) -0.003(9) 0.007(6) 0.005(7)
C5E 0.024(6) 0.063(12) 0.049(14) 0.042(11) 0.024(8) 0.019(7)
C5F 0.024(7) 0.072(13) 0.032(14) 0.007(11) 0.002(7) -0.006(8)
C5G 0.033(8) 0.12(2) 0.032(16) 0.024(14) -0.004(8) 0.010(10)
C5H 0.022(6) 0.056(11) 0.055(15) 0.026(11) 0.024(8) 0.000(7)
C5I 0.024(7) 0.084(15) 0.043(15) 0.041(12) 0.010(8) 0.030(8)
C6A 0.028(7) 0.055(11) 0.033(14) -0.011(9) 0.004(7) 0.003(7)
C6B 0.023(6) 0.038(9) 0.036(12) -0.015(9) 0.007(7) 0.000(6)
C6C 0.037(8) 0.076(14) 0.019(13) 0.022(10) -0.008(7) -0.011(8)
C6D 0.038(8) 0.032(9) 0.057(16) 0.012(10) 0.016(9) 0.004(7)
C6E 0.018(6) 0.056(11) 0.039(14) 0.001(9) 0.013(7) -0.003(6)
C6F 0.037(5) 0.042(6) 0.035(7) 0.011(5) 0.007(5) 0.004(5)
C6G 0.044(9) 0.073(14) 0.028(14) 0.016(11) 0.009(8) 0.010(8)
C6H 0.028(7) 0.048(10) 0.027(12) 0.007(9) 0.004(7) 0.005(7)
C6I 0.028(7) 0.070(13) 0.039(15) 0.011(11) -0.004(8) 0.019(8)
C7A 0.032(8) 0.058(13) 0.062(18) 0.006(12) 0.010(9) 0.023(8)
C7B 0.042(9) 0.072(15) 0.049(17) 0.030(13) 0.010(9) 0.000(9)
C7C 0.021(6) 0.086(15) 0.026(13) -0.010(11) -0.012(7) 0.008(8)
C7D 0.033(5) 0.043(6) 0.034(7) 0.002(6) 0.003(5) 0.001(5)
C7E 0.020(6) 0.083(14) 0.015(11) 0.012(10) -0.004(6) 0.004(7)
C7F 0.029(7) 0.050(10) 0.016(11) 0.008(8) -0.003(6) 0.006(7)
C7G 0.062(11) 0.071(15) 0.045(17) 0.029(12) 0.030(11) 0.017(10)
C7I 0.048(9) 0.051(11) 0.041(15) 0.025(11) 0.006(9) 0.007(8)
C8A 0.021(7) 0.12(2) 0.060(19) 0.046(15) 0.015(9) 0.014(9)
C8B 0.022(7) 0.093(17) 0.042(16) 0.016(13) -0.017(8) -0.001(9)
C8D 0.028(7) 0.071(13) 0.031(13) -0.011(10) 0.015(8) -0.009(7)
C8E 0.028(7) 0.050(11) 0.038(14) 0.002(10) -0.004(7) -0.003(7)
C8F 0.018(6) 0.085(15) 0.034(14) 0.036(11) -0.003(7) -0.003(8)
C8G 0.057(10) 0.074(15) 0.052(18) 0.051(14) 0.000(10) -0.006(10)
C8H 0.025(7) 0.073(14) 0.047(16) 0.021(12) 0.002(8) 0.014(8)
C8I 0.057(11) 0.076(16) 0.07(2) 0.009(16) -0.009(12) -0.020(11)
O5 0.042(6) 0.042(7) 0.035(9) 0.000(6) 0.009(6) -0.005(5)
O5A 0.023(4) 0.058(8) 0.031(9) 0.016(7) 0.001(5) 0.002(5)
O5B 0.033(5) 0.054(8) 0.028(9) 0.006(6) 0.009(5) 0.016(5)
O6 0.039(5) 0.047(7) 0.039(10) -0.001(7) 0.018(6) -0.002(5)
O6A 0.036(5) 0.044(7) 0.035(9) 0.015(6) 0.002(5) 0.000(5)
O6B 0.037(5) 0.070(9) 0.039(10) 0.002(8) 0.008(6) 0.022(6)
O7 0.056(7) 0.067(10) 0.063(14) 0.029(9) 0.015(8) 0.023(7)
O7A 0.058(5) 0.060(6) 0.050(7) 0.016(5) 0.008(5) 0.006(5)
O7B 0.042(6) 0.067(10) 0.079(15) 0.013(10) 0.021(8) 0.013(6)
O8 0.039(6) 0.106(13) 0.040(11) 0.002(9) 0.022(7) 0.003(7)
O8A 0.032(6) 0.070(10) 0.068(13) 0.021(9) 0.016(7) 0.012(6)
O8B 0.037(6) 0.082(10) 0.028(10) 0.006(8) 0.015(6) 0.013(6)
P5 0.0277(18) 0.066(3) 0.031(3) 0.014(3) 0.0106(19) 0.0115(19)
P6 0.0274(18) 0.058(3) 0.037(4) 0.000(3) 0.0043(19) -0.0006(18)
P7 0.046(2) 0.075(4) 0.034(4) 0.025(3) 0.009(2) 0.006(2)
P8 0.0289(19) 0.073(4) 0.035(4) 0.019(3) 0.005(2) 0.004(2)
C9A 0.033(7) 0.031(8) 0.022(11) -0.016(8) 0.000(7) -0.002(6)
C9B 0.021(6) 0.030(8) 0.026(11) -0.015(8) -0.003(6) -0.003(5)
C9C 0.022(4) 0.015(5) 0.015(6) -0.004(5) -0.004(4) 0.002(4)
C9D 0.027(6) 0.030(8) 0.014(10) -0.005(7) 0.003(6) -0.011(6)
C9E 0.025(6) 0.023(7) 0.043(13) 0.009(8) 0.015(7) 0.007(5)
C9F 0.034(7) 0.028(8) 0.019(11) -0.003(7) 0.003(6) -0.002(6)
C9G 0.032(7) 0.034(9) 0.031(12) -0.008(8) 0.002(7) -0.005(6)
C9H 0.024(6) 0.026(8) 0.022(10) -0.005(7) 0.004(6) 0.002(5)
C10A 0.027(6) 0.018(7) 0.022(10) -0.002(7) 0.001(6) 0.009(5)
C10B 0.022(6) 0.027(8) 0.024(11) 0.007(7) 0.001(6) 0.013(5)
C10C 0.024(6) 0.012(6) 0.026(10) 0.000(7) 0.007(6) 0.001(5)
C10D 0.026(6) 0.016(6) 0.013(9) 0.000(6) 0.007(6) 0.000(5)
C10E 0.018(5) 0.027(7) 0.008(9) -0.004(7) -0.002(5) 0.005(5)
C10F 0.033(7) 0.014(7) 0.021(10) -0.011(7) -0.005(6) 0.004(5)
C10G 0.038(7) 0.028(8) 0.030(12) -0.008(8) -0.008(7) 0.007(6)
C10H 0.027(6) 0.027(8) 0.010(9) -0.013(7) -0.002(6) 0.001(5)
C10I 0.044(8) 0.022(8) 0.036(13) -0.003(8) -0.003(8) 0.011(6)
C11A 0.025(5) 0.019(5) 0.024(6) -0.003(5) 0.002(4) -0.010(4)
C11B 0.033(5) 0.024(6) 0.033(7) -0.012(5) 0.004(5) -0.003(4)
C11C 0.022(6) 0.020(7) 0.022(10) -0.011(7) 0.007(6) 0.000(5)
C11D 0.018(6) 0.025(7) 0.035(11) 0.013(7) 0.012(6) 0.004(5)
C11F 0.026(6) 0.017(7) 0.026(11) -0.008(7) 0.006(6) -0.003(5)
C11G 0.033(7) 0.043(10) 0.037(13) -0.007(9) 0.007(7) -0.023(7)
C11H 0.023(6) 0.021(7) 0.035(12) -0.009(8) 0.005(6) 0.006(5)
C11I 0.037(8) 0.038(9) 0.045(15) -0.015(10) -0.002(8) -0.014(7)
C12A 0.019(6) 0.040(9) 0.035(12) 0.006(9) 0.006(6) 0.003(6)
C12B 0.021(4) 0.015(5) 0.022(6) -0.003(5) 0.005(4) -0.002(4)
C12C 0.022(6) 0.029(8) 0.030(11) -0.010(8) 0.008(6) -0.005(6)
C12D 0.015(5) 0.028(7) 0.019(9) 0.001(7) 0.001(5) -0.001(5)
C12E 0.019(6) 0.026(7) 0.017(10) -0.004(7) 0.002(6) -0.002(5)
C12F 0.026(6) 0.030(8) 0.010(10) -0.006(7) -0.010(6) 0.006(5)
C12G 0.041(7) 0.056(11) 0.018(11) 0.000(9) 0.019(7) 0.012(7)
C12H 0.023(6) 0.022(7) 0.048(13) 0.005(8) 0.003(7) 0.018(6)
C12I 0.065(8) 0.054(9) 0.029(10) 0.006(8) 0.027(8) -0.012(7)
N1CA 0.038(7) 0.057(11) 0.12(2) -0.005(13) 0.018(10) -0.017(7)
O1CA 0.084(10) 0.074(11) 0.079(17) -0.015(11) 0.039(11) 0.011(8)
O2CA 0.042(6) 0.120(15) 0.119(19) -0.056(14) 0.043(9) -0.030(8)
O3CA 0.039(7) 0.071(12) 0.30(4) -0.052(18) -0.013(13) -0.031(8)
C1CA 0.079(9) 0.079(10) 0.080(10) 0.003(6) 0.026(7) 0.000(6)
C3CA 0.027(7) 0.074(15) 0.12(3) -0.021(16) 0.032(11) -0.015(8)
C2CA 0.041(8) 0.029(9) 0.069(18) 0.004(10) 0.016(10) -0.001(7)
O9 0.039(5) 0.033(6) 0.041(10) -0.014(6) 0.020(6) -0.006(5)
O9A 0.039(5) 0.028(5) 0.008(7) -0.009(5) 0.008(4) 0.000(4)
O9B 0.037(5) 0.028(6) 0.016(7) -0.012(5) 0.000(5) 0.011(4)
O10 0.038(5) 0.045(7) 0.024(9) -0.005(6) 0.000(5) -0.008(5)
O10A 0.039(5) 0.025(5) 0.020(8) 0.008(5) 0.003(5) 0.018(4)
O10B 0.032(5) 0.013(5) 0.019(7) 0.000(5) -0.007(4) -0.001(4)
O11 0.039(5) 0.048(7) 0.021(8) -0.007(6) 0.004(5) 0.008(5)
O11A 0.032(5) 0.031(6) 0.028(8) -0.008(6) 0.004(5) -0.008(4)
O11B 0.032(5) 0.030(6) 0.020(7) -0.005(5) 0.006(5) -0.009(4)
O12 0.040(5) 0.044(7) 0.046(10) -0.001(7) 0.013(6) 0.014(5)
O12A 0.036(5) 0.029(6) 0.035(9) 0.001(6) 0.011(5) -0.001(4)
O12B 0.037(5) 0.021(5) 0.020(8) 0.000(5) -0.003(5) -0.006(4)
P9 0.0319(18) 0.033(2) 0.029(3) -0.002(2) 0.0083(18) 0.0109(16)
P10 0.0290(17) 0.031(2) 0.023(3) -0.004(2) -0.0013(17) 0.0061(15)
P11 0.0269(17) 0.031(2) 0.026(3) -0.008(2) 0.0007(17) -0.0021(15)
P12 0.0312(18) 0.036(2) 0.034(3) -0.001(2) 0.0083(19) -0.0070(16)
C13A 0.027(8) 0.009(7) 0.13(3) 0.000(11) 0.003(11) 0.002(6)
C13B 0.016(6) 0.036(9) 0.09(2) 0.042(11) 0.013(9) 0.005(6)
C13C 0.030(7) 0.025(8) 0.12(2) 0.025(11) 0.038(11) 0.008(6)
C13D 0.011(6) 0.035(9) 0.081(18) 0.027(10) 0.011(8) 0.004(6)
C13E 0.020(6) 0.011(6) 0.056(14) -0.003(8) 0.003(7) 0.005(5)
C13F 0.027(7) 0.011(7) 0.10(2) 0.013(10) 0.025(9) 0.000(6)
C13G 0.024(7) 0.034(10) 0.14(3) 0.029(13) -0.002(10) 0.010(7)
C13H 0.027(7) 0.023(8) 0.13(3) 0.040(12) 0.029(11) 0.010(6)
C13I 0.066(9) 0.071(11) 0.083(14) 0.030(10) 0.011(9) 0.015(9)
C14A 0.030(7) 0.024(8) 0.033(12) -0.015(8) -0.005(7) 0.002(6)
C14B 0.020(6) 0.025(8) 0.064(15) -0.015(9) 0.016(7) 0.009(5)
C14C 0.028(6) 0.009(6) 0.033(11) -0.013(7) 0.010(6) -0.004(5)
C14D 0.012(6) 0.023(7) 0.053(13) -0.021(8) 0.001(6) 0.000(5)
C14E 0.021(6) 0.011(6) 0.021(10) -0.008(6) 0.001(6) 0.004(5)
C14F 0.026(6) 0.025(8) 0.029(11) -0.001(7) 0.005(6) 0.005(5)
C14G 0.032(7) 0.069(13) 0.028(13) -0.034(11) -0.001(7) 0.008(8)
C14H 0.023(7) 0.020(8) 0.10(2) -0.001(10) 0.021(9) -0.006(6)
C14I 0.050(7) 0.037(8) 0.059(11) -0.023(8) 0.022(7) 0.007(6)
C15A 0.017(5) 0.027(7) 0.021(10) 0.001(7) 0.003(6) 0.002(5)
C15B 0.021(5) 0.022(7) 0.010(9) 0.001(6) 0.004(5) -0.001(5)
C15C 0.010(5) 0.029(8) 0.044(12) -0.011(8) -0.003(6) 0.006(5)
C15D 0.016(5) 0.028(7) 0.027(11) 0.013(7) 0.011(6) 0.002(5)
C15E 0.006(5) 0.040(9) 0.042(12) -0.009(8) 0.012(6) -0.006(5)
C15F 0.025(6) 0.022(7) 0.022(11) 0.011(7) -0.009(6) 0.000(5)
C15G 0.017(6) 0.049(10) 0.031(12) -0.014(9) 0.003(6) -0.007(6)
C15H 0.033(6) 0.015(7) 0.018(10) 0.007(7) 0.007(6) 0.016(5)
C15I 0.042(7) 0.023(7) 0.018(9) 0.009(6) 0.001(6) -0.010(5)
C16A 0.036(8) 0.073(14) 0.065(19) 0.057(14) 0.025(10) 0.011(9)
C16B 0.033(7) 0.058(12) 0.030(13) 0.017(10) 0.015(8) -0.005(7)
C16C 0.022(5) 0.043(6) 0.032(7) 0.002(5) 0.010(5) 0.003(4)
C16D 0.033(7) 0.038(10) 0.036(13) 0.030(9) 0.007(7) 0.011(6)
C16E 0.033(8) 0.063(13) 0.066(18) 0.032(12) 0.023(10) 0.024(8)
C16F 0.032(8) 0.060(13) 0.060(17) 0.039(12) 0.015(9) 0.011(8)
C16G 0.034(8) 0.098(18) 0.048(18) 0.048(14) -0.009(9) -0.004(9)
C16H 0.024(6) 0.050(10) 0.022(11) -0.005(8) 0.011(6) -0.008(6)
C16I 0.037(8) 0.083(15) 0.031(14) -0.009(12) -0.007(8) -0.011(9)
O13 0.025(5) 0.067(9) 0.095(15) 0.046(10) 0.024(7) 0.003(5)
O13A 0.040(6) 0.068(9) 0.086(14) 0.058(9) 0.040(7) 0.027(6)
O13B 0.036(6) 0.042(7) 0.104(16) 0.027(9) 0.023(8) 0.004(5)
O14 0.024(4) 0.025(6) 0.069(11) -0.017(7) -0.004(5) 0.007(4)
O14A 0.027(4) 0.019(4) 0.050(6) -0.005(4) 0.008(4) -0.011(3)
O14B 0.032(5) 0.020(5) 0.048(9) -0.021(6) 0.006(5) 0.010(4)
O15 0.031(5) 0.016(5) 0.046(9) -0.012(6) -0.001(5) 0.007(4)
O15A 0.030(4) 0.018(5) 0.022(7) -0.008(5) 0.011(4) 0.009(4)
O15B 0.036(4) 0.023(4) 0.025(6) -0.010(4) 0.008(4) 0.000(3)
O16 0.021(4) 0.082(9) 0.013(8) 0.020(7) 0.002(4) 0.005(5)
O16A 0.021(4) 0.062(8) 0.034(9) -0.008(7) -0.006(5) -0.017(5)
O16B 0.027(5) 0.077(9) 0.020(8) 0.015(7) 0.005(5) -0.013(5)
P13 0.037(2) 0.066(4) 0.096(6) 0.055(4) 0.028(3) 0.020(2)
P14 0.0264(17) 0.0180(19) 0.079(5) -0.017(3) 0.017(2) -0.0048(15)
P15 0.0281(16) 0.0204(19) 0.027(3) 0.0018(18) 0.0070(16) 0.0022(14)
P16 0.0227(16) 0.076(4) 0.018(3) 0.010(2) 0.0013(17) -0.0046(18)
O4W 0.055(7) 0.086(11) 0.085(16) 0.039(11) 0.037(9) -0.002(7)
O2W 0.070(8) 0.077(11) 0.064(15) 0.020(10) 0.021(8) -0.012(8)
C1S 0.024(7) 0.116(19) 0.005(11) 0.011(10) 0.003(6) 0.031(9)
C2S 0.044(8) 0.047(11) 0.026(13) -0.012(9) 0.003(8) -0.012(8)
O1S 0.057(7) 0.060(9) 0.046(12) -0.007(8) -0.015(7) 0.007(7)
F1S 0.035(4) 0.032(5) 0.087(11) 0.005(6) -0.007(5) 0.001(4)
F2S 0.064(6) 0.072(8) 0.046(10) 0.001(7) 0.012(6) 0.000(6)
F3S 0.041(5) 0.103(10) 0.051(10) -0.038(8) 0.011(5) 0.009(6)
C3S 0.064(11) 0.058(13) 0.044(17) 0.017(11) 0.029(11) -0.002(10)
C4S 0.083(13) 0.091(18) 0.018(14) -0.005(12) -0.006(10) -0.051(13)
O2S 0.109(11) 0.044(8) 0.028(11) -0.005(8) 0.004(8) -0.013(8)
F4S 0.055(6) 0.112(12) 0.072(13) -0.003(10) -0.013(7) 0.008(7)
F5S 0.133(12) 0.075(10) 0.20(3) 0.004(14) 0.118(16) 0.013(10)
F6S 0.083(8) 0.127(14) 0.124(19) -0.021(13) 0.067(11) 0.015(9)
C5S 0.017(7) 0.088(16) 0.058(17) 0.012(13) -0.001(8) -0.007(8)
C6S 0.16(3) 0.046(14) 0.19(4) -0.02(2) 0.15(3) -0.015(15)
O3S 0.113(16) 0.25(4) 0.14(3) 0.02(3) -0.035(16) 0.05(2)
F7S 0.034(5) 0.069(8) 0.120(15) 0.029(9) -0.010(6) 0.005(5)
F8S 0.047(6) 0.157(15) 0.073(13) 0.077(12) 0.005(6) 0.008(7)
F9S 0.201(13) 0.206(16) 0.165(16) 0.031(12) 0.108(12) 0.012(11)
C7S 0.040(10) 0.10(2) 0.11(3) -0.05(2) 0.032(14) -0.026(11)
C8S 0.080(8) 0.085(9) 0.073(10) 0.005(6) 0.031(6) -0.011(6)
O4S 0.109(12) 0.095(14) 0.057(16) 0.023(12) -0.003(10) -0.025(11)
F10S 0.095(11) 0.25(3) 0.15(2) -0.05(2) 0.090(15) -0.019(14)
F11S 0.077(10) 0.29(4) 0.21(4) -0.14(3) -0.008(14) -0.004(15)
F12S 0.38(3) 0.066(11) 0.37(4) -0.021(18) 0.35(4) -0.030(17)
O5S 0.092(12) 0.18(2) 0.14(3) 0.07(2) 0.053(16) 0.049(14)
C9S 0.077(8) 0.072(9) 0.079(10) 0.003(6) 0.021(6) 0.001(6)
C10S 0.088(17) 0.08(2) 0.24(6) -0.04(3) 0.09(3) -0.009(16)
F17S 0.197(13) 0.195(14) 0.194(14) 0.003(7) 0.046(7) -0.002(7)
F18S 0.146(14) 0.061(10) 0.14(2) -0.026(12) 0.100(15) 0.028(9)
F16S 0.128(14) 0.18(2) 0.16(3) 0.11(2) 0.099(17) 0.056(15)
O7S 0.138(17) 0.076(14) 0.08(2) 0.046(14) 0.034(15) -0.017(12)
C13S 0.058(7) 0.075(9) 0.066(9) 0.002(6) 0.029(6) -0.005(6)
C14S 0.15(3) 0.10(2) 0.10(3) -0.03(2) 0.11(3) -0.05(2)
F19S 0.105(11) 0.175(19) 0.29(3) -0.15(2) 0.136(18) -0.060(12)
F20S 0.105(12) 0.50(6) 0.044(18) -0.03(3) -0.021(11) -0.07(2)
F21S 0.121(10) 0.056(8) 0.117(18) -0.015(10) 0.075(12) -0.002(8)
O1XY 0.34(5) 0.37(6) 0.20(5) 0.19(5) 0.20(5) 0.31(5)
C1XY 0.056(8) 0.064(9) 0.054(9) 0.000(6) 0.012(6) -0.006(6)
F2XY 0.065(10) 0.105(16) 0.45(6) -0.15(3) 0.09(2) -0.001(10)
C2XY 0.115(15) 0.117(15) 0.116(15) 0.001(7) 0.030(8) -0.002(7)
F1XY 0.29(3) 0.37(6) 0.15(4) 0.15(4) 0.15(3) 0.24(4)
F3XY 0.33(4) 0.34(5) 0.06(3) 0.00(3) -0.03(3) -0.27(4)
N1SE 0.067(12) 0.28(4) 0.19(3) -0.17(3) 0.089(19) -0.090(18)
C1SE 0.072(13) 0.15(3) 0.11(3) -0.027(19) -0.006(14) 0.029(15)
C2SE 0.111(19) 0.08(2) 0.085(14) 0.013(19) -0.018(15) -0.031(17)
C3SE 0.049(6) 0.067(8) 0.067(8) 0.000(6) 0.022(6) -0.003(5)
O1SE 0.025(8) 0.30(4) 0.22(3) -0.13(3) 0.040(14) -0.034(14)
O2SE 0.153(18) 0.108(19) 0.07(2) -0.049(12) -0.055(14) 0.071(16)
O3SE 0.17(2) 0.104(19) 0.13(3) 0.005(19) 0.13(2) 0.027(16)

loop_
_atom_type_symbol
_atom_type_description
_atom_type_scat_dispersion_real
_atom_type_scat_dispersion_imag
_atom_type_scat_source
C C 0.003 0.0016 'International Tables Vol C Tables 4.2.6.8 and 6.1.1.4'
N N 0.0059 0.0032 'International Tables Vol C Tables 4.2.6.8 and 6.1.1.4'
O O 0.0105 0.0059 'International Tables Vol C Tables 4.2.6.8 and 6.1.1.4'
P P 0.1001 0.0923 'International Tables Vol C Tables 4.2.6.8 and 6.1.1.4'
F F 0.017 0.01 'International Tables Vol C Tables 4.2.6.8 and 6.1.1.4'
H H 0 0 'International Tables Vol C Tables 4.2.6.8 and 6.1.1.4'

loop_
_geom_angle_atom_site_label_1
_geom_angle_atom_site_label_2
_geom_angle_atom_site_label_3
_geom_angle
C1F C1A C1B 113.7(16)
C1F C1A C1G 125.1(15)
C1B C1A C1G 121.0(15)
C1C C1B O1B 119.2(13)
C1C C1B C1A 125.7(14)
O1B C1B C1A 114.9(14)
C1B C1C C1D 114.9(13)
C1B C1C C1H 124.0(13)
C1D C1C C1H 120.9(14)
C1C C1D C1E 123.1(13)
C1F C1E C1D 116.0(12)
C1F C1E C2H 125.1(12)
C1D C1E C2H 118.9(13)
C1E C1F C1A 126.2(14)
C1E C1F O2B 115.3(13)
C1A C1F O2B 118.1(15)
C1C C1H C4E 110.4(11)
C2B C2A C2F 116.0(11)
C2B C2A C2G 124.1(16)
C2F C2A C2G 119.9(15)
C2A C2B C2C 126.4(15)
C2A C2B O2A 118.1(11)
C2C C2B O2A 115.5(13)
C2D C2C C2B 113.9(13)
C2D C2C C2H 123.1(11)
C2B C2C C2H 122.7(14)
C2C C2D C2E 125.7(12)
C2F C2E C2D 113.5(15)
C2F C2E C3H 122.5(14)
C2D C2E C3H 123.9(12)
C2A C2F C2E 124.3(15)
C2A C2F O3B 119.1(11)
C2E C2F O3B 116.4(16)
C1E C2H C2C 110.9(10)
C3F C3A C3B 119.4(15)
C3F C3A C3G 123.0(18)
C3B C3A C3G 117.1(18)
C3A C3B O3A 122.0(12)
C3A C3B C3C 119.7(17)
O3A C3B C3C 118.3(14)
C3D C3C C3B 118.1(17)
C3D C3C C3H 122.1(13)
C3B C3C C3H 119.7(15)
C3C C3D C3E 122.7(14)
C3F C3E C3D 115.3(17)
C3F C3E C4H 124.4(15)
C3D C3E C4H 120.3(14)
C3A C3F C3E 124.6(17)
C3A C3F O4B 120.1(14)
C3E C3F O4B 115.3(16)
C2E C3H C3C 109.4(13)
C4F C4A C4B 119.2(13)
C4F C4A C4G 120.3(17)
C4B C4A C4G 120.5(15)
C4C C4B C4A 121.3(16)
C4C C4B O4A 119.4(16)
C4A C4B O4A 118.3(12)
C4B C4C C4D 119.2(18)
C4B C4C C4H 119.2(16)
C4D C4C C4H 121.4(14)
C4E C4D C4C 121.6(13)
C4D C4E C4F 117.7(15)
C4D C4E C1H 120.5(12)
C4F C4E C1H 121.6(16)
O1A C4F C4A 120.5(12)
O1A C4F C4E 118.4(15)
C4A C4F C4E 120.7(17)
C3E C4H C4C 113.4(13)
C4F O1A P1 119.3(8)
C1B O1B P1 118.9(10)
C2B O2A P2 123.0(8)
C1F O2B P2 121.9(10)
C3B O3A P3 119.9(12)
C2F O3B P3 121.4(10)
C4B O4A P4 121.2(10)
C3F O4B P4 121.0(12)
O1 P1 O1A 113.9(7)
O1 P1 O1B 112.2(6)
O1A P1 O1B 106.8(5)
O1 P1 C1I 119.1(7)
O1A P1 C1I 100.9(9)
O1B P1 C1I 102.5(8)
O2 P2 O2B 111.8(6)
O2 P2 O2A 113.8(7)
O2B P2 O2A 106.3(5)
O2 P2 C2I 119.7(6)
O2B P2 C2I 102.1(7)
O2A P2 C2I 101.7(7)
O3 P3 O3B 114.4(8)
O3 P3 O3A 113.9(7)
O3B P3 O3A 104.6(6)
O3 P3 C3I 117.8(8)
O3B P3 C3I 103.3(8)
O3A P3 C3I 101.0(9)
O4 P4 O4A 113.0(9)
O4 P4 O4B 114.5(8)
O4A P4 O4B 105.0(6)
O4 P4 C4I 117.9(8)
O4A P4 C4I 103.3(9)
O4B P4 C4I 101.6(10)
O2AA C1AA O1AA 130.7(19)
O2AA C1AA C2AA 113.5(14)
O1AA C1AA C2AA 115.7(19)
N1AA C2AA C3AA 110.5(12)
N1AA C2AA C1AA 111.3(15)
C3AA C2AA C1AA 114.6(14)
O3AA C3AA C2AA 111.4(12)
O2BA C1BA O1BA 123(2)
O2BA C1BA C2BA 116(3)
O1BA C1BA C2BA 120.1(17)
N1BA C2BA C1BA 110.8(19)
N1BA C2BA C3BA 106.1(11)
C1BA C2BA C3BA 113.8(17)
O3BA C3BA C2BA 106.6(13)
C5B C5A C5F 118.0(16)
C5B C5A C5G 121.3(18)
C5F C5A C5G 121(2)
C5A C5B O5B 118.8(15)
C5A C5B C5C 123.2(18)
O5B C5B C5C 118.0(18)
C5D C5C C5B 115.7(19)
C5D C5C C5H 121.2(16)
C5B C5C C5H 122.7(18)
C5C C5D C5E 121.6(15)
C5F C5E C5D 119.6(16)
C5F C5E C8H 119.4(19)
C5D C5E C8H 121.0(16)
C5E C5F C5A 121.7(19)
C5E C5F O8B 121.4(18)
C5A C5F O8B 116.9(16)
C5C C5H C6E 108.0(12)
C6B C6A C6F 118.7(14)
C6B C6A C6G 122.3(17)
C6F C6A C6G 118.9(18)
C6C C6B O6A 123.2(18)
C6C C6B C6A 121.5(17)
O6A C6B C6A 114.8(13)
C6B C6C C6D 120.8(19)
C6B C6C C6H 121.4(18)
C6D C6C C6H 117.8(16)
C6E C6D C6C 121.4(15)
C6D C6E C6F 120.0(17)
C6D C6E C5H 123.2(14)
C6F C6E C5H 116.8(17)
O5A C6F C6A 121.8(14)
O5A C6F C6E 120.3(16)
C6A C6F C6E 117.6(18)
C7E C6H C6C 112.3(15)
C7B C7A C7F 115.1(16)
C7B C7A C7G 123.8(19)
C7F C7A C7G 120.5(17)
O7B C7B C7A 117.6(16)
O7B C7B C7C 119(2)
C7A C7B C7C 123(2)
C7D C7C C7B 117.9(19)
C7D C7C C7H 120.5(15)
C7B C7C C7H 121.4(19)
C7C C7D C7E 122.8(15)
C7D C7E C7F 116.8(17)
C7D C7E C6H 119.0(14)
C7F C7E C6H 123.9(17)
O6B C7F C7E 119.7(17)
O6B C7F C7A 116.2(14)
C7E C7F C7A 123.8(17)
C8E C7H C7C 111.0(15)
C8F C8A C8B 117.0(17)
C8F C8A C8G 119.6(18)
C8B C8A C8G 123(2)
C8C C8B C8A 124(2)
C8C C8B O8A 120(2)
C8A C8B O8A 116.0(17)
C8B C8C C8D 117.3(18)
C8B C8C C8H 119(2)
C8D C8C C8H 123.7(15)
C8E C8D C8C 122.1(16)
C8D C8E C8F 119.2(19)
C8D C8E C7H 119.8(16)
C8F C8E C7H 121.0(18)
O7A C8F C8A 119.7(15)
O7A C8F C8E 119.7(19)
C8A C8F C8E 120.5(18)
C8C C8H C5E 108.3(15)
C6F O5A P5 121.2(11)
C5B O5B P5 121.1(12)
C6B O6A P6 120.1(11)
C7F O6B P6 121.7(13)
C8F O7A P7 121.3(14)
C7B O7B P7 118.9(16)
C8B O8A P8 119.6(14)
C5F O8B P8 119.3(13)
O5 P5 O5A 113.4(8)
O5 P5 O5B 112.8(7)
O5A P5 O5B 105.5(6)
O5 P5 C5I 118.0(7)
O5A P5 C5I 104.4(9)
O5B P5 C5I 101.2(9)
O6 P6 O6B 111.7(8)
O6 P6 O6A 112.9(8)
O6B P6 O6A 109.4(6)
O6 P6 C6I 116.3(7)
O6B P6 C6I 102.1(9)
O6A P6 C6I 103.4(9)
O7 P7 O7A 113.9(10)
O7 P7 O7B 113.1(9)
O7A P7 O7B 107.4(7)
O7 P7 C7I 116.2(8)
O7A P7 C7I 103.1(9)
O7B P7 C7I 101.9(10)
O8 P8 O8A 114.1(10)
O8 P8 O8B 114.0(8)
O8A P8 O8B 106.4(6)
O8 P8 C8I 119.4(9)
O8A P8 C8I 98.9(11)
O8B P8 C8I 102.1(11)
C9B C9A C9F 116.7(13)
C9B C9A C9G 122.0(15)
C9F C9A C9G 121.1(16)
O9A C9B C9C 121.2(15)
O9A C9B C9A 115.5(12)
C9C C9B C9A 123.1(15)
C9D C9C C9B 118.1(15)
C9D C9C C9H 123.0(12)
C9B C9C C9H 119.0(14)
C9C C9D C9E 124.0(13)
C9D C9E C9F 116.7(15)
C9D C9E C10H 123.7(12)
C9F C9E C10H 119.6(16)
O10B C9F C9A 118.5(13)
O10B C9F C9E 120.0(15)
C9A C9F C9E 121.3(16)
C9C C9H C12E 109.7(12)
C10B C10A C10F 117.4(13)
C10B C10A C10G 125.5(13)
C10F C10A C10G 117.1(13)
C10A C10B O10A 117.4(13)
C10A C10B C10C 124.0(13)
O10A C10B C10C 118.5(13)
C10D C10C C10B 115.0(13)
C10D C10C C10H 122.8(13)
C10B C10C C10H 122.2(13)
C10C C10D C10E 124.8(13)
C10D C10E C10F 117.8(13)
C10D C10E C11H 121.7(12)
C10F C10E C11H 120.4(13)
O11B C10F C10E 119.4(13)
O11B C10F C10A 119.7(13)
C10E C10F C10A 120.9(13)
C10C C10H C9E 111.0(12)
C11B C11A C11F 114.6(12)
C11B C11A C11G 124.2(16)
C11F C11A C11G 121.2(15)
C11C C11B C11A 125.2(17)
C11C C11B O11A 117.9(15)
C11A C11B O11A 116.9(12)
C11B C11C C11D 116.3(15)
C11B C11C C11H 122.6(15)
C11D C11C C11H 121.2(11)
C11E C11D C11C 123.6(12)
C11D C11E C11F 115.5(16)
C11D C11E C12H 122.6(13)
C11F C11E C12H 121.9(14)
O12B C11F C11A 116.6(11)
O12B C11F C11E 118.5(15)
C11A C11F C11E 124.8(15)
C10E C11H C11C 109.9(11)
C12B C12A C12F 115.7(11)
C12B C12A C12G 122.8(15)
C12F C12A C12G 121.4(15)
C12A C12B O12A 118.3(11)
C12A C12B C12C 123.7(13)
O12A C12B C12C 117.9(12)
C12D C12C C12B 115.2(13)
C12D C12C C12H 122.8(12)
C12B C12C C12H 122.0(13)
C12E C12D C12C 123.1(11)
C12F C12E C12D 119.2(14)
C12F C12E C9H 119.6(13)
C12D C12E C9H 121.2(11)
C12E C12F O9B 120.9(14)
C12E C12F C12A 122.8(14)
O9B C12F C12A 116.1(12)
C12C C12H C11E 109.6(13)
O2CA C1CA O1CA 126(3)
O2CA C1CA C2CA 119(3)
O1CA C1CA C2CA 114(2)
O3CA C3CA C2CA 112.8(16)
N1CA C2CA C1CA 116(2)
N1CA C2CA C3CA 112.7(13)
C1CA C2CA C3CA 112.2(18)
C9B O9A P9 120.3(9)
C12F O9B P9 121.6(11)
C10B O10A P10 120.5(11)
C9F O10B P10 119.7(9)
C11B O11A P11 118.8(10)
C10F O11B P11 121.8(11)
C12B O12A P12 120.6(12)
C11F O12B P12 120.4(9)
O9 P9 O9B 112.9(7)
O9 P9 O9A 112.2(7)
O9B P9 O9A 108.6(6)
O9 P9 C9I 117.7(7)
O9B P9 C9I 104.4(9)
O9A P9 C9I 100.0(7)
O10 P10 O10A 114.9(7)
O10 P10 O10B 113.0(7)
O10A P10 O10B 105.7(6)
O10 P10 C10I 119.8(7)
O10A P10 C10I 100.3(8)
O10B P10 C10I 101.2(7)
O11 P11 O11B 113.4(7)
O11 P11 O11A 112.9(8)
O11B P11 O11A 106.3(5)
O11 P11 C11I 120.3(7)
O11B P11 C11I 101.5(8)
O11A P11 C11I 100.6(8)
O12 P12 O12B 112.8(8)
O12 P12 O12A 112.7(7)
O12B P12 O12A 107.8(5)
O12 P12 C12I 116.4(8)
O12B P12 C12I 103.3(8)
O12A P12 C12I 102.9(9)
C13B C13A C13F 115.9(15)
C13B C13A C13G 126(2)
C13F C13A C13G 118(2)
C13A C13B C13C 127(2)
C13A C13B O13B 116.8(15)
C13C C13B O13B 116(2)
C13D C13C C13B 115(2)
C13D C13C C13H 121.1(14)
C13B C13C C13H 123(2)
C13C C13D C13E 124.2(13)
C13F C13E C13D 111.6(18)
C13F C13E C14H 123.7(18)
C13D C13E C14H 124.6(12)
C13A C13F C13E 126(2)
C13A C13F O14A 120.9(14)
C13E C13F O14A 112.9(19)
C13C C13H C16E 111.9(14)
C14B C14A C14F 115.3(14)
C14B C14A C14G 121.9(15)
C14F C14A C14G 122.1(15)
C14A C14B C14C 124.4(14)
C14A C14B O14B 120.4(12)
C14C C14B O14B 115.1(13)
C14B C14C C14D 117.8(13)
C14B C14C C14H 122.5(13)
C14D C14C C14H 119.4(13)
C14E C14D C14C 120.7(13)
C14F C14E C14D 116.6(13)
C14F C14E C15H 122.2(13)
C14D C14E C15H 121.2(11)
C14E C14F C14A 125.0(14)
C14E C14F O15B 119.3(13)
C14A C14F O15B 115.7(12)
C13E C14H C14C 113.0(15)
C15F C15A C15B 117.3(12)
C15F C15A C15G 123.2(15)
C15B C15A C15G 119.6(13)
C15C C15B O15A 120.3(14)
C15C C15B C15A 120.8(13)
O15A C15B C15A 118.4(11)
C15D C15C C15B 119.2(16)
C15D C15C C15H 122.0(12)
C15B C15C C15H 118.8(15)
C15E C15D C15C 121.9(12)
C15D C15E C15F 117.4(15)
C15D C15E C16H 121.7(12)
C15F C15E C16H 120.9(15)
C15A C15F C15E 123.3(16)
C15A C15F O16A 118.0(12)
C15E C15F O16A 118.7(15)
C15C C15H C14E 109.8(11)
C16F C16A C16G 125.9(18)
C16F C16A C16B 113.5(17)
C16G C16A C16B 121(2)
C16C C16B O16B 122.7(16)
C16C C16B C16A 123.7(18)
O16B C16B C16A 113.1(16)
C16B C16C C16D 117.0(16)
C16B C16C C16H 121.4(16)
C16D C16C C16H 121.1(15)
C16C C16D C16E 121.9(17)
C16F C16E C16D 118(2)
C16F C16E C13H 125.3(17)
C16D C16E C13H 117.1(17)
C16A C16F C16E 125.8(18)
C16A C16F O13A 118.8(17)
C16E C16F O13A 115(2)
C16C C16H C15E 113.2(12)
C16F O13A P13 124.1(13)
C13B O13B P13 122.0(11)
C13F O14A P14 120.9(9)
C14B O14B P14 123.3(12)
C15B O15A P15 120.0(8)
C14F O15B P15 121.1(11)
C15F O16A P16 121.0(11)
C16B O16B P16 116.7(12)
O13 P13 O13A 112.6(8)
O13 P13 O13B 113.1(10)
O13A P13 O13B 105.2(7)
O13 P13 C13I 121.4(9)
O13A P13 C13I 101.5(11)
O13B P13 C13I 101.2(11)
O14 P14 O14A 114.5(8)
O14 P14 O14B 112.8(6)
O14A P14 O14B 105.2(6)
O14 P14 C14I 117.6(7)
O14A P14 C14I 102.1(8)
O14B P14 C14I 103.2(9)
O15 P15 O15A 113.2(7)
O15 P15 O15B 113.1(6)
O15A P15 O15B 105.9(5)
O15 P15 C15I 119.6(6)
O15A P15 C15I 102.2(7)
O15B P15 C15I 101.2(7)
O16 P16 O16A 111.3(7)
O16 P16 O16B 113.5(8)
O16A P16 O16B 107.3(6)
O16 P16 C16I 119.2(7)
O16A P16 C16I 102.5(9)
O16B P16 C16I 101.8(9)
F1S C1S F2S 106.5(15)
F1S C1S F3S 101.6(17)
F2S C1S F3S 103.0(15)
F1S C1S C2S 115.1(15)
F2S C1S C2S 115.6(19)
F3S C1S C2S 113.3(15)
O1S C2S C1S 109.8(13)
F5S C3S F6S 108.5(19)
F5S C3S F4S 108.1(18)
F6S C3S F4S 101(2)
F5S C3S C4S 118(2)
F6S C3S C4S 108.2(16)
F4S C3S C4S 111.9(19)
O2S C4S C3S 111.2(15)
F7S C5S F8S 103.8(18)
F7S C5S C6S 106(2)
F8S C5S C6S 107(2)
F7S C5S F9S 109(2)
F8S C5S F9S 101.0(16)
C6S C5S F9S 127(3)
C5S C6S O3S 110(3)
F12S C7S F11S 103(2)
F12S C7S F10S 107(2)
F11S C7S F10S 102(3)
F12S C7S C8S 118(3)
F11S C7S C8S 115(3)
F10S C7S C8S 111.2(17)
C7S C8S O4S 112.3(18)
F15X C9S F14X 119(2)
F15X C9S F13X 100.2(19)
F14X C9S F13X 100(2)
F13S C9S F14S 125(6)
F15X C9S C10S 123(3)
F14X C9S C10S 103(2)
F13S C9S C10S 112(9)
F13X C9S C10S 109(2)
F14S C9S C10S 117(4)
O5S C10S C9S 105.2(19)
F16S C11S F17S 110(4)
F16S C11S F18S 113(3)
F17S C11S F18S 106(3)
F16S C11S C12Y 129(3)
F17S C11S C12Y 95(3)
F18S C11S C12Y 101(3)
O6Y C12Y C11S 105(4)
F18S C11X F16S 134(8)
F18S C11X C12S 131(8)
F16S C11X C12S 93(6)
F18S C11X F17S 91(10)
F16S C11X F17S 78(9)
C12S C11X F17S 88(7)
O6S C12S C11X 112(4)
F20S C13S F19S 103(3)
F20S C13S F21S 100(2)
F19S C13S F21S 101(2)
F20S C13S C14S 121(3)
F19S C13S C14S 112.6(19)
F21S C13S C14S 117(3)
O7S C14S C13S 109(2)
F2XY C1XY F1XY 104(2)
F2XY C1XY F3XY 102(3)
F1XY C1XY F3XY 117(3)
F2XY C1XY C2XY 120(2)
F1XY C1XY C2XY 106(2)
F3XY C1XY C2XY 110(3)
O1XY C2XY C1XY 107(2)
O2SE C1SE O1SE 135(3)
O2SE C1SE C3SE 115(2)
O1SE C1SE C3SE 110(2)
O3SE C2SE C3SE 107(2)
N1SE C3SE C2SE 91(2)
N1SE C3SE C1SE 115(2)
C2SE C3SE C1SE 99(3)

loop_
_geom_bond_atom_site_label_1
_geom_bond_atom_site_label_2
_geom_bond_distance
C1A C1F 1.37(2)
C1A C1B 1.43(2)
C1A C1G 1.48(3)
C1B C1C 1.38(2)
C1B O1B 1.405(16)
C1C C1D 1.39(2)
C1C C1H 1.47(2)
C1D C1E 1.430(19)
C1E C1F 1.36(2)
C1E C2H 1.491(18)
C1F O2B 1.417(17)
C1H C4E 1.50(2)
C1I P1 1.759(17)
C2A C2B 1.35(2)
C2A C2F 1.40(2)
C2A C2G 1.497(17)
C2B C2C 1.406(16)
C2B O2A 1.434(18)
C2C C2D 1.38(2)
C2C C2H 1.506(19)
C2D C2E 1.43(2)
C2E C2F 1.408(17)
C2E C3H 1.46(2)
C2F O3B 1.41(2)
C2I P2 1.741(16)
C3A C3F 1.35(3)
C3A C3B 1.36(2)
C3A C3G 1.57(2)
C3B O3A 1.40(2)
C3B C3C 1.415(17)
C3C C3D 1.35(2)
C3C C3H 1.51(2)
C3D C3E 1.41(2)
C3E C3F 1.35(2)
C3E C4H 1.51(3)
C3F O4B 1.46(2)
C3I P3 1.717(18)
C4A C4F 1.38(2)
C4A C4B 1.39(2)
C4A C4G 1.512(19)
C4B C4C 1.371(19)
C4B O4A 1.40(2)
C4C C4D 1.41(2)
C4C C4H 1.53(3)
C4D C4E 1.37(2)
C4E C4F 1.438(17)
C4F O1A 1.38(2)
C4I P4 1.749(19)
O1 P1 1.481(9)
O2 P2 1.487(9)
O3 P3 1.422(13)
O4 P4 1.477(14)
O1A P1 1.597(11)
O1B P1 1.614(10)
O2A P2 1.587(11)
O2B P2 1.573(9)
O3A P3 1.594(13)
O3B P3 1.562(11)
O4A P4 1.574(13)
O4B P4 1.582(15)
N1AA C2AA 1.437(17)
C1AA O2AA 1.23(3)
C1AA O1AA 1.26(2)
C1AA C2AA 1.53(2)
C2AA C3AA 1.52(2)
C3AA O3AA 1.430(17)
C1BA O2BA 1.26(2)
C1BA O1BA 1.26(3)
C1BA C2BA 1.49(3)
C2BA N1BA 1.460(15)
C2BA C3BA 1.55(2)
C3BA O3BA 1.447(16)
C5A C5B 1.37(3)
C5A C5F 1.37(3)
C5A C5G 1.55(2)
C5B O5B 1.40(2)
C5B C5C 1.41(3)
C5C C5D 1.38(3)
C5C C5H 1.48(3)
C5D C5E 1.39(3)
C5E C5F 1.36(3)
C5E C8H 1.56(2)
C5F O8B 1.40(2)
C5H C6E 1.56(3)
C5I P5 1.738(17)
C6A C6B 1.40(3)
C6A C6F 1.42(3)
C6A C6G 1.52(2)
C6B C6C 1.34(2)
C6B O6A 1.38(2)
C6C C6D 1.39(3)
C6C C6H 1.52(3)
C6D C6E 1.33(3)
C6E C6F 1.45(2)
C6F O5A 1.38(2)
C6H C7E 1.48(2)
C6I P6 1.74(2)
C7A C7B 1.39(3)
C7A C7F 1.44(3)
C7A C7G 1.45(2)
C7B O7B 1.38(2)
C7B C7C 1.43(2)
C7C C7D 1.39(3)
C7C C7H 1.56(3)
C7D C7E 1.39(3)
C7E C7F 1.40(2)
C7F O6B 1.38(2)
C7H C8E 1.49(3)
C7I P7 1.717(18)
C8A C8F 1.38(3)
C8A C8B 1.40(3)
C8A C8G 1.55(3)
C8B C8C 1.35(2)
C8B O8A 1.44(3)
C8C C8D 1.44(3)
C8C C8H 1.52(3)
C8D C8E 1.31(3)
C8E C8F 1.45(2)
C8F O7A 1.39(2)
C8I P8 1.79(3)
O5 P5 1.469(12)
O5A P5 1.544(14)
O5B P5 1.600(12)
O6 P6 1.507(14)
O6A P6 1.595(12)
O6B P6 1.591(14)
O7 P7 1.468(14)
O7A P7 1.574(16)
O7B P7 1.610(18)
O8 P8 1.470(14)
O8A P8 1.566(14)
O8B P8 1.581(13)
C9A C9B 1.39(2)
C9A C9F 1.43(2)
C9A C9G 1.490(19)
C9B O9A 1.379(19)
C9B C9C 1.389(17)
C9C C9D 1.38(2)
C9C C9H 1.50(2)
C9D C9E 1.38(2)
C9E C9F 1.435(18)
C9E C10H 1.50(2)
C9F O10B 1.38(2)
C9H C12E 1.523(19)
C9I P9 1.72(2)
C10A C10B 1.36(2)
C10A C10F 1.429(19)
C10A C10G 1.52(2)
C10B O10A 1.398(17)
C10B C10C 1.42(2)
C10C C10D 1.378(18)
C10C C10H 1.466(18)
C10D C10E 1.377(19)
C10E C10F 1.39(2)
C10E C11H 1.495(19)
C10F O11B 1.385(17)
C10I P10 1.774(18)
C11A C11B 1.40(2)
C11A C11F 1.41(2)
C11A C11G 1.509(16)
C11B C11C 1.384(18)
C11B O11A 1.41(2)
C11C C11D 1.42(2)
C11C C11H 1.51(2)
C11D C11E 1.39(2)
C11E C11F 1.419(17)
C11E C12H 1.50(2)
C11F O12B 1.386(19)
C11I P11 1.742(18)
C12A C12B 1.37(2)
C12A C12F 1.43(2)
C12A C12G 1.471(17)
C12B O12A 1.378(17)
C12B C12C 1.441(17)
C12C C12D 1.39(2)
C12C C12H 1.483(19)
C12D C12E 1.36(2)
C12E C12F 1.354(18)
C12F O9B 1.409(17)
C12I P12 1.743(17)
N1CA C2CA 1.46(2)
O1CA C1CA 1.25(4)
O2CA C1CA 1.19(3)
O3CA C3CA 1.44(2)
C1CA C2CA 1.49(3)
C3CA C2CA 1.52(3)
O9 P9 1.497(13)
O9A P9 1.609(10)
O9B P9 1.589(11)
O10 P10 1.453(12)
O10A P10 1.599(11)
O10B P10 1.606(10)
O11 P11 1.435(11)
O11A P11 1.595(12)
O11B P11 1.582(11)
O12 P12 1.472(14)
O12A P12 1.613(13)
O12B P12 1.613(11)
C13A C13B 1.32(3)
C13A C13F 1.36(3)
C13A C13G 1.54(2)
C13B C13C 1.368(19)
C13B O13B 1.42(3)
C13C C13D 1.37(3)
C13C C13H 1.46(3)
C13D C13E 1.45(3)
C13E C13F 1.404(18)
C13E C14H 1.46(3)
C13F O14A 1.43(2)
C13H C16E 1.53(3)
C13I P13 1.77(2)
C14A C14B 1.34(2)
C14A C14F 1.41(2)
C14A C14G 1.53(2)
C14B C14C 1.363(19)
C14B O14B 1.413(16)
C14C C14D 1.418(19)
C14C C14H 1.502(19)
C14D C14E 1.380(19)
C14E C14F 1.361(18)
C14E C15H 1.533(17)
C14F O15B 1.428(18)
C14I P14 1.737(17)
C15A C15F 1.35(2)
C15A C15B 1.41(2)
C15A C15G 1.507(17)
C15B C15C 1.385(17)
C15B O15A 1.390(17)
C15C C15D 1.38(2)
C15C C15H 1.50(2)
C15D C15E 1.36(2)
C15E C15F 1.408(17)
C15E C16H 1.51(2)
C15F O16A 1.41(2)
C15I P15 1.773(14)
C16A C16F 1.34(3)
C16A C16G 1.50(3)
C16A C16B 1.51(2)
C16B C16C 1.35(2)
C16B O16B 1.40(2)
C16C C16D 1.40(2)
C16C C16H 1.46(2)
C16D C16E 1.41(2)
C16E C16F 1.38(3)
C16F O13A 1.41(2)
C16I P16 1.77(2)
O13 P13 1.471(12)
O13A P13 1.557(14)
O13B P13 1.643(18)
O14 P14 1.454(12)
O14A P14 1.589(11)
O14B P14 1.603(12)
O15 P15 1.462(11)
O15A P15 1.596(9)
O15B P15 1.598(12)
O16 P16 1.493(12)
O16A P16 1.599(13)
O16B P16 1.604(11)
C1S F1S 1.32(2)
C1S F2S 1.34(2)
C1S F3S 1.362(19)
C1S C2S 1.45(3)
C2S O1S 1.43(2)
C3S F5S 1.26(2)
C3S F6S 1.34(2)
C3S F4S 1.39(3)
C3S C4S 1.48(3)
C4S O2S 1.47(3)
C5S F7S 1.30(2)
C5S F8S 1.32(2)
C5S C6S 1.34(3)
C5S F9S 1.66(4)
C6S O3S 1.44(4)
C7S F12S 1.28(4)
C7S F11S 1.30(4)
C7S F10S 1.32(3)
C7S C8S 1.37(3)
C8S O4S 1.47(2)
O5S C10S 1.490(16)
C9S F15X 1.25(4)
C9S F14X 1.33(3)
C9S F13S 1.36(3)
C9S F13X 1.43(3)
C9S F14S 1.45(7)
C9S C10S 1.52(2)
C11S F16S 1.19(4)
C11S F17S 1.22(5)
C11S F18S 1.34(4)
C11S C12Y 1.64(6)
C12Y O6Y 1.45(3)
C11X F18S 0.99(9)
C11X F16S 1.30(12)
C11X C12S 1.51(3)
C11X F17S 1.77(17)
O6S C12S 1.46(2)
O7S C14S 1.35(3)
C13S F20S 1.29(4)
C13S F19S 1.36(3)
C13S F21S 1.36(3)
C13S C14S 1.45(4)
O1XY C2XY 1.43(2)
C1XY F2XY 1.313(19)
C1XY F1XY 1.34(2)
C1XY F3XY 1.36(2)
C1XY C2XY 1.52(2)
N1SE C3SE 1.45(2)
C1SE O2SE 1.28(2)
C1SE O1SE 1.32(2)
C1SE C3SE 1.54(2)
C2SE O3SE 1.37(2)
C2SE C3SE 1.53(2)
